data_1545294
loop_
_publ_author_name
'Kong, Fan-Dong'
'Ma, Qing-Yun'
'Huang, Sheng-Zhuo'
'Wang, Pei'
'Wang, Jun-Feng'
'Zhou, Li-Man'
'Yuan, Jing-Zhe'
'Dai, Hao-Fu'
'Zhao, You-Xing'

_publ_section_title
;
 Chrodrimanins K-N and Related Meroterpenoids from the Fungus Penicillium
 sp. SCS-KFD09 Isolated from a Marine Worm, Sipunculus nudus.
;
_journal_issue 4
_journal_name_full 'Journal of natural products'
_journal_page_first 1039
_journal_page_last 1047
_journal_paper_doi 10.1021/acs.jnatprod.6b01061
_journal_volume 80
_journal_year 2017
_chemical_absolute_configuration 1R,3S,5S,7S,8R,9S,10S,8'R
_chemical_formula_sum 'C25 H34 O7.833333'
_chemical_formula_weight 919.71
_chemical_name_systematic
; 
 ? 
;
_space_group_IT_number 4
_symmetry_cell_setting monoclinic
_symmetry_space_group_name_Hall 'P 2yb'
_symmetry_space_group_name_H-M 'P 1 21 1'
_atom_sites_solution_hydrogens geom
_atom_sites_solution_primary direct
_atom_sites_solution_secondary difmap
_audit_creation_method SHELXL-97
_cell_angle_alpha 90.00
_cell_angle_beta 91.529(4)
_cell_angle_gamma 90.00
_cell_formula_units_Z 12
_cell_length_a 19.6602(15)
_cell_length_b 14.7796(12)
_cell_length_c 26.1250(19)
_cell_measurement_reflns_used 5079
_cell_measurement_temperature 273(2)
_cell_measurement_theta_max 27.241
_cell_measurement_theta_min 2.361
_cell_volume 7588.4(10)
_computing_structure_refinement 'SHELXL-97 (Sheldrick, 1997)'
_computing_structure_solution 'SHELXS-97 (Sheldrick, 1990)'
_diffrn_ambient_temperature 273(2)
_diffrn_measured_fraction_theta_full 0.996
_diffrn_measured_fraction_theta_max 0.996
_diffrn_measurement_device_type 'Rigaku Saturn724 CCD'
_diffrn_radiation_monochromator graphite
_diffrn_radiation_source 'fine-focus sealed tube'
_diffrn_radiation_type CuK\a
_diffrn_radiation_wavelength 1.54178
_diffrn_reflns_av_R_equivalents 0.1086
_diffrn_reflns_av_sigmaI/netI 0.0811
_diffrn_reflns_limit_h_max 23
_diffrn_reflns_limit_h_min -23
_diffrn_reflns_limit_k_max 17
_diffrn_reflns_limit_k_min -15
_diffrn_reflns_limit_l_max 27
_diffrn_reflns_limit_l_min -30
_diffrn_reflns_number 118691
_diffrn_reflns_theta_full 65.00
_diffrn_reflns_theta_max 65.00
_diffrn_reflns_theta_min 2.85
_exptl_absorpt_coefficient_mu 0.736
_exptl_absorpt_correction_T_max 0.9678
_exptl_absorpt_correction_T_min 0.8741
_exptl_absorpt_correction_type multi-scan
_exptl_absorpt_process_details 'SADABS; Bruker, 2000'
_exptl_crystal_colour colorless
_exptl_crystal_density_diffrn 1.208
_exptl_crystal_density_method 'not measured'
_exptl_crystal_description block
_exptl_crystal_F_000 2960
_exptl_crystal_size_max 0.34
_exptl_crystal_size_mid 0.21
_exptl_crystal_size_min 0.14
_platon_squeeze_details
;
;
_refine_diff_density_max 1.240
_refine_diff_density_min -0.355
_refine_diff_density_rms 0.114
_refine_ls_abs_structure_details 'Flack H D (1983), Acta Cryst. A39, 876-881'
_refine_ls_abs_structure_Flack 0.02(1)
_refine_ls_extinction_coef 0.00179(18)
_refine_ls_extinction_expression Fc^*^=kFc[1+0.001xFc^2^\l^3^/sin(2\q)]^-1/4^
_refine_ls_extinction_method SHELXL
_refine_ls_goodness_of_fit_ref 1.019
_refine_ls_hydrogen_treatment mixed
_refine_ls_matrix_type full
_refine_ls_number_parameters 1829
_refine_ls_number_reflns 25280
_refine_ls_number_restraints 4
_refine_ls_restrained_S_all 1.068
_refine_ls_R_factor_all 0.1573
_refine_ls_R_factor_gt 0.0988
_refine_ls_shift/su_max 0.001
_refine_ls_shift/su_mean 0.000
_refine_ls_structure_factor_coef Fsqd
_refine_ls_weighting_details 'calc w=1/[\s^2^(Fo^2^)+(0.2000P)^2^+0.0000P] where P=(Fo^2^+2Fc^2^)/3'
_refine_ls_weighting_scheme calc
_refine_ls_wR_factor_gt 0.2565
_refine_ls_wR_factor_ref 0.3084
_reflns_number_gt 14106
_reflns_number_total 25280
_reflns_threshold_expression >2sigma(I)
_cod_data_source_file np6b01061_si_004.cif
_cod_data_source_block 11
_cod_depositor_comments
;
Adding full bibliography for 1545294--1545297.cif.

2019-01-23
Z value and formula fixed to values more according to usual
chemical conventions.                 miguel
;
_cod_original_formula_sum 'C150 H204 O47'
_cod_original_formula_weight 2759.13
_cod_original_formula_units_Z 2
_cod_original_sg_symbol_H-M P2(1)
_cod_database_code 1545294

loop_
_symmetry_equiv_pos_as_xyz
'x, y, z'
'-x, y+1/2, -z'

loop_
_atom_site_label
_atom_site_type_symbol
_atom_site_fract_x
_atom_site_fract_y
_atom_site_fract_z
_atom_site_U_iso_or_equiv
_atom_site_adp_type
_atom_site_occupancy
_atom_site_symmetry_multiplicity
_atom_site_calc_flag
_atom_site_refinement_flags
O001 O 0.8624(2) 0.6199(3) 0.01673(19) 0.0678(13) Uani 1 1 d .
H001 H 0.8370 0.5922 -0.0031 0.102 Uiso 1 1 calc R
O002 O 0.7338(2) 0.0942(3) 1.05246(17) 0.0640(12) Uani 1 1 d .
O003 O 0.8074(2) -0.1088(3) 0.92560(18) 0.0650(12) Uani 1 1 d .
H003 H 0.8341 -0.1119 0.9021 0.097 Uiso 1 1 calc R
O004 O 0.5393(3) 1.0333(4) 0.64541(19) 0.0798(15) Uani 1 1 d .
H004 H 0.5161 1.0355 0.6189 0.120 Uiso 1 1 calc RD
O005 O 0.4741(2) 1.0862(3) 0.84891(19) 0.0702(13) Uani 1 1 d .
H005 H 0.4761 1.0308 0.8488 0.105 Uiso 1 1 calc RD
O006 O 0.6069(3) 0.7299(4) 0.66044(19) 0.0731(14) Uani 1 1 d .
O007 O 0.8599(2) 0.0254(4) 0.5120(2) 0.0716(13) Uani 1 1 d .
H007 H 0.8439 0.0482 0.4857 0.107 Uiso 1 1 calc R
O008 O 0.8042(3) 0.3248(4) 0.4017(2) 0.0755(14) Uani 1 1 d .
H008 H 0.8256 0.2833 0.3889 0.113 Uiso 1 1 calc R
O009 O 0.7777(3) 0.8434(4) 0.4490(2) 0.0819(15) Uani 1 1 d .
O00A O 0.9261(3) 0.7424(4) 0.1767(2) 0.0764(14) Uani 1 1 d .
O00B O 0.7106(3) -0.3622(3) 0.9015(2) 0.0789(15) Uani 1 1 d .
H00B H 0.7262 -0.4034 0.9192 0.118 Uiso 1 1 calc R
O00C O 0.7269(3) 0.4582(4) 0.5510(2) 0.0785(15) Uani 1 1 d .
O00D O 0.7706(3) 0.4054(4) 1.0534(2) 0.0856(16) Uani 1 1 d .
H00D H 0.7712 0.4497 1.0346 0.128 Uiso 1 1 calc R
O00E O 0.6410(3) 0.3399(5) 0.5736(2) 0.0916(17) Uani 1 1 d .
H00E H 0.6570 0.3822 0.5903 0.137 Uiso 1 1 calc R
O00F O 0.7820(3) 0.4138(4) 0.8940(2) 0.0898(17) Uani 1 1 d .
O00G O 0.9469(3) 0.1598(4) 0.6619(2) 0.0806(15) Uani 1 1 d .
O00H O 0.3979(3) 0.7870(4) 0.8638(3) 0.0842(16) Uani 1 1 d .
O00I O 0.7750(3) 0.7544(4) 0.6003(2) 0.0876(17) Uani 1 1 d .
H00I H 0.7744 0.8062 0.5890 0.131 Uiso 1 1 calc R
O00J O 0.6974(3) 0.7560(4) 0.7284(2) 0.0911(17) Uani 1 1 d .
H00J H 0.7105 0.7444 0.7577 0.137 Uiso 1 1 calc R
O00K O 1.0266(3) 0.2698(4) 0.6208(3) 0.0929(18) Uani 1 1 d .
H00K H 1.0539 0.2299 0.6287 0.139 Uiso 1 1 calc R
O00L O 0.5494(3) 0.7029(5) 0.4217(2) 0.0869(17) Uani 1 1 d .
O00M O 0.6571(3) -0.0118(4) 1.0976(2) 0.0936(19) Uani 1 1 d .
H00M H 0.6182 -0.0295 1.0915 0.140 Uiso 1 1 calc R
O00N O 0.8867(3) 0.3549(6) 0.2748(3) 0.103(2) Uani 1 1 d .
O00O O 0.8865(4) -0.2126(6) 0.7756(3) 0.113(2) Uani 1 1 d .
O00P O 0.5576(4) 0.5110(4) 0.5362(2) 0.0917(17) Uani 1 1 d .
H00P H 0.5432 0.5059 0.5066 0.138 Uiso 1 1 calc R
O00Q O 0.7746(3) 0.8763(4) 0.5301(3) 0.0976(19) Uani 1 1 d .
O00R O 0.7713(3) 0.4890(4) 0.9659(3) 0.0914(17) Uani 1 1 d .
O00S O 0.5492(3) 0.5604(5) 0.4434(2) 0.107(2) Uani 1 1 d .
O00T O 0.9647(4) 0.6909(4) -0.1181(2) 0.0943(18) Uani 1 1 d .
H00T H 0.9431 0.7293 -0.1343 0.141 Uiso 1 1 calc R
O00U O 0.7106(4) 0.0865(4) 0.3378(3) 0.104(2) Uani 1 1 d .
H00U H 0.7461 0.0632 0.3287 0.157 Uiso 1 1 calc R
O2 O 0.8844(3) 0.6145(6) 0.3350(2) 0.107(2) Uani 1 1 d .
H2 H 0.8930 0.5673 0.3504 0.160 Uiso 1 1 calc R
O13 O 0.4448(4) 0.8413(8) 1.1035(3) 0.129(3) Uani 1 1 d .
O4 O 0.9027(3) 0.0566(7) 0.8262(2) 0.117(3) Uani 1 1 d .
H4 H 0.8659 0.0379 0.8357 0.176 Uiso 1 1 calc R
O21 O 0.6330(4) 1.2453(4) 0.7315(3) 0.1025(19) Uani 1 1 d .
H21 H 0.6732 1.2565 0.7266 0.154 Uiso 1 1 calc R
C00Z C 0.7494(3) 0.1658(4) 0.9705(2) 0.0495(15) Uani 1 1 d .
C010 C 0.7679(3) 0.3296(5) 0.9717(3) 0.0542(15) Uani 1 1 d .
C011 C 0.9788(3) 0.6539(5) 0.0450(3) 0.0554(16) Uani 1 1 d .
C012 C 0.9268(4) 0.0003(5) 0.6705(3) 0.0643(18) Uani 1 1 d .
C013 C 0.7625(3) 0.3280(5) 1.0242(3) 0.066(2) Uani 1 1 d .
O1 O 1.0214(4) 0.8425(6) 0.1464(3) 0.121(2) Uani 1 1 d .
H1 H 1.0353 0.7940 0.1578 0.182 Uiso 1 1 calc R
C015 C 0.3691(4) 0.9469(5) 0.8665(3) 0.0590(17) Uani 1 1 d .
H015 H 0.3233 0.9243 0.8731 0.071 Uiso 1 1 calc R
O14 O 0.2987(3) 0.8078(5) 0.7964(3) 0.107(2) Uani 1 1 d .
H14 H 0.3050 0.7531 0.7946 0.161 Uiso 1 1 calc R
C017 C 0.7462(3) 0.1695(4) 1.0220(3) 0.0577(17) Uani 1 1 d .
C018 C 0.7054(3) 0.0085(5) 0.9758(3) 0.0551(16) Uani 1 1 d .
H018 H 0.6603 0.0340 0.9816 0.066 Uiso 1 1 calc R
C019 C 0.7249(4) -0.2055(5) 0.8838(3) 0.0629(17) Uani 1 1 d .
H01A H 0.7594 -0.2204 0.8594 0.075 Uiso 1 1 calc R
H01B H 0.6812 -0.2054 0.8657 0.075 Uiso 1 1 calc R
O01A O 0.8886(4) 0.4424(6) 0.3419(3) 0.120(3) Uani 1 1 d .
C01B C 0.9031(4) 0.5035(6) 0.2092(3) 0.0661(19) Uani 1 1 d .
O11 O 0.4480(3) 0.6111(5) 1.0081(4) 0.132(3) Uani 1 1 d .
H11 H 0.4371 0.6069 1.0380 0.198 Uiso 1 1 calc R
C01D C 0.3569(3) 1.0375(5) 0.8367(2) 0.0578(17) Uani 1 1 d .
C01E C 0.7545(3) 0.6558(5) 0.4693(3) 0.0638(18) Uani 1 1 d .
O15 O 0.3918(5) 1.2728(5) 0.7416(2) 0.120(2) Uani 1 1 d .
H15 H 0.3937 1.2643 0.7107 0.181 Uiso 1 1 calc R
C01G C 0.6910(3) -0.0849(4) 0.9492(3) 0.0545(16) Uani 1 1 d .
O3 O 0.9488(4) 0.0678(6) 0.3672(2) 0.107(2) Uani 1 1 d .
H3 H 0.9881 0.0522 0.3624 0.161 Uiso 1 1 calc R
C01I C 0.9747(3) 0.7490(5) 0.0213(3) 0.0596(17) Uani 1 1 d .
H01I H 0.9263 0.7647 0.0215 0.072 Uiso 1 1 calc R
C01J C 0.9610(3) 0.6551(5) 0.1032(3) 0.0597(17) Uani 1 1 d .
H01J H 1.0053 0.6544 0.1213 0.072 Uiso 1 1 calc R
C01K C 0.9744(3) 0.1437(5) 0.5026(3) 0.0604(17) Uani 1 1 d .
H01K H 0.9270 0.1632 0.5055 0.072 Uiso 1 1 calc R
C01L C 0.7384(4) 0.3279(6) 0.3797(3) 0.072(2) Uani 1 1 d .
H01L H 0.7339 0.3837 0.3596 0.086 Uiso 1 1 calc R
C01M C 0.7425(3) 0.5652(5) 0.4826(3) 0.0612(18) Uani 1 1 d .
O01N O 0.8945(4) -0.1195(8) 0.8393(3) 0.137(3) Uani 1 1 d .
C01O C 0.4049(4) 1.1142(5) 0.8555(3) 0.0667(19) Uani 1 1 d .
H01O H 0.3977 1.1251 0.8919 0.080 Uiso 1 1 calc R
C01P C 0.7401(3) 0.0046(4) 1.0297(3) 0.0540(16) Uani 1 1 d .
C01Q C 0.7734(4) 0.4138(5) 0.9434(3) 0.067(2) Uani 1 1 d .
C01R C 0.6174(4) 1.1574(5) 0.7133(3) 0.0691(19) Uani 1 1 d .
H01R H 0.5697 1.1458 0.7210 0.083 Uiso 1 1 calc R
C01S C 0.9298(4) 0.5909(5) 0.0105(3) 0.0619(17) Uani 1 1 d .
H01S H 0.9344 0.5279 0.0217 0.074 Uiso 1 1 calc R
C01T C 0.7602(3) 0.2461(5) 0.9448(3) 0.0609(17) Uani 1 1 d .
C01U C 0.9234(4) -0.0087(5) 0.5029(3) 0.0671(19) Uani 1 1 d .
H01U H 0.9262 -0.0699 0.5171 0.081 Uiso 1 1 calc R
C01V C 0.9876(4) 0.1440(6) 0.4452(3) 0.0686(19) Uani 1 1 d .
C01W C 0.5916(3) 0.7801(5) 0.5738(3) 0.0598(17) Uani 1 1 d .
C01X C 0.9372(3) 0.1542(5) 0.6055(3) 0.0637(18) Uani 1 1 d .
C01Y C 0.9134(3) 0.5778(5) 0.1775(3) 0.0623(18) Uani 1 1 d .
C01Z C 0.6916(3) 0.2373(5) 0.4525(3) 0.0626(18) Uani 1 1 d .
H01Z H 0.7395 0.2313 0.4633 0.075 Uiso 1 1 calc R
C020 C 0.6070(5) 1.0567(6) 0.6350(3) 0.077(2) Uani 1 1 d .
H020 H 0.6127 1.0571 0.5978 0.092 Uiso 1 1 calc R
C021 C 0.7245(3) -0.2785(4) 0.9256(3) 0.0560(16) Uani 1 1 d .
H021 H 0.7707 -0.2820 0.9405 0.067 Uiso 1 1 calc R
C022 C 0.7023(4) -0.0585(5) 1.0666(3) 0.0643(18) Uani 1 1 d .
H022 H 0.7359 -0.0901 1.0886 0.077 Uiso 1 1 calc R
C023 C 0.6762(3) -0.2590(5) 0.9696(3) 0.0597(17) Uani 1 1 d .
C024 C 0.6038(3) 0.8243(5) 0.6798(3) 0.0603(17) Uani 1 1 d .
C025 C 0.6538(3) 0.9849(6) 0.6589(3) 0.0658(19) Uani 1 1 d .
C026 C 0.7323(3) 0.3799(5) 0.5148(3) 0.0638(18) Uani 1 1 d .
C027 C 0.4023(4) 0.9551(5) 0.9183(3) 0.0615(18) Uani 1 1 d .
H02A H 0.4456 0.9856 0.9150 0.074 Uiso 1 1 calc R
H02B H 0.3740 0.9923 0.9396 0.074 Uiso 1 1 calc RD
C028 C 0.6871(3) 0.3308(5) 0.4227(3) 0.0597(17) Uani 1 1 d .
C029 C 0.9316(4) 0.0863(6) 0.6916(3) 0.068(2) Uani 1 1 d .
C02A C 0.9780(3) 0.0496(5) 0.5296(3) 0.0572(16) Uani 1 1 d .
C02B C 0.7726(4) 0.8171(6) 0.4950(4) 0.076(2) Uani 1 1 d .
C02C C 0.4140(3) 0.8669(5) 0.9439(3) 0.0628(18) Uani 1 1 d .
C02D C 0.7401(4) 0.0775(5) 0.9421(3) 0.0624(18) Uani 1 1 d .
H02H H 0.7841 0.0546 0.9322 0.075 Uiso 1 1 calc R
H02I H 0.7126 0.0874 0.9112 0.075 Uiso 1 1 calc R
C02E C 0.7647(4) 0.7214(5) 0.5091(3) 0.0667(19) Uani 1 1 d .
C02F C 0.7529(3) 0.2488(5) 1.0507(3) 0.0611(17) Uani 1 1 d .
H02J H 0.7511 0.2480 1.0863 0.073 Uiso 1 1 calc R
C02G C 0.5687(4) 0.6015(6) 0.5473(3) 0.075(2) Uani 1 1 d .
C02H C 0.9129(4) 0.6669(6) 0.2020(3) 0.071(2) Uani 1 1 d .
C02I C 0.9134(4) -0.0699(6) 0.7055(3) 0.070(2) Uani 1 1 d .
C02J C 0.5651(4) 0.6661(6) 0.5102(3) 0.071(2) Uani 1 1 d .
C02K C 0.6913(4) 0.3054(6) 0.5401(3) 0.073(2) Uani 1 1 d .
H02K H 0.7228 0.2672 0.5601 0.088 Uiso 1 1 calc R
C02L C 0.8927(4) 0.5150(7) 0.2627(3) 0.079(2) Uani 1 1 d .
C02M C 0.8158(3) -0.0187(5) 1.0305(3) 0.0635(18) Uani 1 1 d .
H02L H 0.8395 0.0234 1.0094 0.095 Uiso 1 1 calc R
H02M H 0.8218 -0.0789 1.0176 0.095 Uiso 1 1 calc R
H02N H 0.8337 -0.0152 1.0650 0.095 Uiso 1 1 calc R
C02N C 0.6935(3) -0.1609(4) 0.9887(3) 0.0566(16) Uani 1 1 d .
H02P H 0.7416 -0.1643 0.9993 0.068 Uiso 1 1 calc R
C02O C 0.3693(4) 1.0255(5) 0.7791(3) 0.0643(18) Uani 1 1 d .
H02O H 0.4184 1.0146 0.7777 0.077 Uiso 1 1 calc R
C02P C 0.7636(4) 0.6939(6) 0.5606(3) 0.070(2) Uani 1 1 d .
C02Q C 0.6610(4) 1.0856(6) 0.7434(3) 0.073(2) Uani 1 1 d .
C02R C 0.5529(4) 0.6406(8) 0.4568(4) 0.085(3) Uani 1 1 d .
C02S C 0.5292(3) 0.8415(6) 0.6887(3) 0.073(2) Uani 1 1 d .
H02Q H 0.5059 0.8514 0.6564 0.109 Uiso 1 1 calc R
H02R H 0.5245 0.8939 0.7100 0.109 Uiso 1 1 calc R
H02S H 0.5099 0.7899 0.7053 0.109 Uiso 1 1 calc R
C02T C 0.8611(3) 0.1650(6) 0.5954(3) 0.074(2) Uani 1 1 d .
H02C H 0.8380 0.1110 0.6058 0.111 Uiso 1 1 calc R
H02D H 0.8524 0.1753 0.5595 0.111 Uiso 1 1 calc R
H02E H 0.8447 0.2156 0.6146 0.111 Uiso 1 1 calc R
C02U C 0.5781(4) 0.8280(6) 0.4795(3) 0.074(2) Uani 1 1 d .
H02T H 0.5623 0.8857 0.4923 0.089 Uiso 1 1 calc R
H02U H 0.6243 0.8359 0.4681 0.089 Uiso 1 1 calc R
C02V C 0.9251(4) 0.5721(5) 0.1222(3) 0.0647(18) Uani 1 1 d .
H02F H 0.8818 0.5656 0.1039 0.078 Uiso 1 1 calc R
H02G H 0.9523 0.5190 0.1152 0.078 Uiso 1 1 calc R
C02W C 0.8942(4) -0.1309(10) 0.7923(3) 0.091(3) Uani 1 1 d .
C02X C 0.9690(4) 0.0631(5) 0.5891(3) 0.0607(17) Uani 1 1 d .
H02X H 1.0155 0.0647 0.6035 0.073 Uiso 1 1 calc R
C02Y C 0.4240(4) 0.8589(6) 0.9963(3) 0.078(2) Uani 1 1 d .
C02Z C 0.6989(4) 0.4087(5) 0.4638(3) 0.0611(17) Uani 1 1 d .
H02Z H 0.6532 0.4288 0.4725 0.073 Uiso 1 1 calc R
C030 C 0.5930(4) 0.7136(6) 0.6096(3) 0.0651(19) Uani 1 1 d .
C031 C 0.9782(4) 0.2355(5) 0.5852(3) 0.071(2) Uani 1 1 d .
H031 H 0.9461 0.2841 0.5765 0.085 Uiso 1 1 calc R
C032 C 0.7388(4) -0.1116(5) 0.9052(3) 0.0585(16) Uani 1 1 d .
H032 H 0.7340 -0.0672 0.8774 0.070 Uiso 1 1 calc R
C033 C 0.4229(4) 0.7021(7) 0.9369(5) 0.097(3) Uani 1 1 d .
H033 H 0.4225 0.6500 0.9170 0.117 Uiso 1 1 calc R
C034 C 0.9945(4) 0.7567(5) -0.0361(3) 0.071(2) Uani 1 1 d .
C035 C 0.4126(4) 0.7877(6) 0.9148(4) 0.072(2) Uani 1 1 d .
C036 C 0.6761(4) 0.1527(5) 0.4192(3) 0.076(2) Uani 1 1 d .
C037 C 0.5775(3) 0.7563(6) 0.5235(3) 0.068(2) Uani 1 1 d .
C038 C 0.9267(4) 0.7432(5) 0.1213(3) 0.0629(18) Uani 1 1 d .
C039 C 0.6385(4) 0.8870(5) 0.6415(3) 0.0628(18) Uani 1 1 d .
H039 H 0.6836 0.8600 0.6375 0.075 Uiso 1 1 calc R
C03A C 0.7517(4) 0.6891(5) 0.4160(3) 0.0629(18) Uani 1 1 d .
H03H H 0.7048 0.7024 0.4062 0.075 Uiso 1 1 calc R
H03I H 0.7677 0.6419 0.3935 0.075 Uiso 1 1 calc R
C03B C 0.9472(4) 0.6952(5) -0.0651(3) 0.073(2) Uani 1 1 d .
H03M H 0.9007 0.7184 -0.0627 0.088 Uiso 1 1 calc R
C03C C 0.5827(4) 0.6251(6) 0.5982(3) 0.074(2) Uani 1 1 d .
H6CA H 0.5849 0.5812 0.6237 0.089 Uiso 1 1 calc R
C03D C 0.6444(4) 0.8213(6) 0.7297(3) 0.073(2) Uani 1 1 d .
H7CA H 0.6135 0.8040 0.7569 0.088 Uiso 1 1 calc R
C03E C 0.9693(4) 0.8263(5) 0.1083(3) 0.081(2) Uani 1 1 d .
H03O H 0.9397 0.8795 0.1054 0.097 Uiso 1 1 calc R
C03F C 0.6453(4) 0.9937(5) 0.7180(3) 0.0617(18) Uani 1 1 d .
H8CA H 0.5963 0.9856 0.7225 0.074 Uiso 1 1 calc R
C03G C 0.9364(5) -0.0141(6) 0.4452(3) 0.078(2) Uani 1 1 d .
H03F H 0.9794 -0.0446 0.4401 0.094 Uiso 1 1 calc R
H03G H 0.9008 -0.0500 0.4287 0.094 Uiso 1 1 calc R
C03H C 0.4026(4) 0.8710(6) 0.8359(3) 0.071(2) Uani 1 1 d .
C03I C 1.0487(4) 0.6086(7) 0.0448(3) 0.083(2) Uani 1 1 d .
H03P H 1.0612 0.5969 0.0102 0.124 Uiso 1 1 calc R
H03S H 1.0469 0.5525 0.0633 0.124 Uiso 1 1 calc R
H03T H 1.0818 0.6477 0.0609 0.124 Uiso 1 1 calc R
C03J C 0.7518(4) 0.6051(6) 0.5735(3) 0.074(2) Uani 1 1 d .
H03J H 0.7513 0.5870 0.6076 0.088 Uiso 1 1 calc R
C03K C 0.4389(5) 0.7660(10) 1.0747(6) 0.111(4) Uani 1 1 d .
C03L C 0.9489(5) 0.5984(5) -0.0467(3) 0.075(2) Uani 1 1 d .
H03U H 0.9941 0.5739 -0.0509 0.090 Uiso 1 1 calc R
H03V H 0.9173 0.5627 -0.0674 0.090 Uiso 1 1 calc R
C03M C 0.7407(4) 0.5431(5) 0.5339(3) 0.0654(19) Uani 1 1 d .
C03N C 0.7946(4) 0.7736(5) 0.4091(3) 0.0690(19) Uani 1 1 d .
H03N H 0.8426 0.7568 0.4140 0.083 Uiso 1 1 calc R
C03O C 0.7330(4) 0.4921(5) 0.4418(3) 0.0672(19) Uani 1 1 d .
H03K H 0.7054 0.5156 0.4136 0.081 Uiso 1 1 calc R
H03L H 0.7770 0.4755 0.4287 0.081 Uiso 1 1 calc R
C03P C 0.6944(5) -0.3271(5) 1.0119(3) 0.080(2) Uani 1 1 d .
H03W H 0.6846 -0.3873 1.0000 0.120 Uiso 1 1 calc R
H03X H 0.6682 -0.3145 1.0415 0.120 Uiso 1 1 calc R
H03Y H 0.7420 -0.3223 1.0208 0.120 Uiso 1 1 calc R
C03Q C 0.9384(5) 0.0761(6) 0.4208(3) 0.079(2) Uani 1 1 d .
H03Q H 0.8928 0.1019 0.4242 0.095 Uiso 1 1 calc R
C03R C 0.7256(4) 0.1585(6) 0.3722(3) 0.078(2) Uani 1 1 d .
H03R H 0.7721 0.1489 0.3857 0.093 Uiso 1 1 calc R
C03S C 0.4246(4) 0.9408(7) 1.0315(3) 0.084(3) Uani 1 1 d .
H03A H 0.4441 0.9919 1.0138 0.101 Uiso 1 1 calc R
H03B H 0.3782 0.9562 1.0398 0.101 Uiso 1 1 calc R
C03T C 0.6184(4) -0.0705(6) 0.9237(4) 0.082(2) Uani 1 1 d .
H03 H 0.5842 -0.0885 0.9473 0.123 Uiso 1 1 calc R
H03| H 0.6142 -0.1064 0.8932 0.123 Uiso 1 1 calc R
H03} H 0.6124 -0.0078 0.9152 0.123 Uiso 1 1 calc R
C03U C 0.6054(4) 0.8806(5) 0.5881(3) 0.0671(19) Uani 1 1 d .
H9CA H 0.6352 0.9075 0.5633 0.080 Uiso 1 1 calc R
H0DA H 0.5630 0.9141 0.5872 0.080 Uiso 1 1 calc RD
C03V C 0.9061(4) -0.0528(7) 0.7576(3) 0.075(2) Uani 1 1 d .
C03W C 0.4792(4) 0.8824(6) 0.8245(3) 0.079(2) Uani 1 1 d .
H03C H 0.5050 0.8852 0.8562 0.118 Uiso 1 1 calc RD
H03D H 0.4857 0.9373 0.8056 0.118 Uiso 1 1 calc R
H03E H 0.4943 0.8319 0.8047 0.118 Uiso 1 1 calc R
C03X C 0.3577(4) 1.1114(6) 0.7444(3) 0.075(2) Uani 1 1 d .
C03Y C 0.7611(4) 0.2514(5) 0.8870(3) 0.072(2) Uani 1 1 d .
H8BA H 0.7147 0.2570 0.8738 0.086 Uiso 1 1 calc R
H9BA H 0.7795 0.1954 0.8738 0.086 Uiso 1 1 calc R
C03Z C 0.3587(4) 0.8534(6) 0.7851(4) 0.083(2) Uani 1 1 d .
H03Z H 0.3852 0.8163 0.7618 0.099 Uiso 1 1 calc R
C040 C 0.8936(4) 0.6018(7) 0.2828(3) 0.080(3) Uani 1 1 d .
C041 C 0.9360(4) -0.0171(5) 0.6154(3) 0.0617(17) Uani 1 1 d .
H04H H 0.8920 -0.0293 0.5990 0.074 Uiso 1 1 calc R
H04I H 0.9642 -0.0704 0.6114 0.074 Uiso 1 1 calc R
O12 O 0.4358(4) 0.6928(7) 1.0984(4) 0.156(4) Uani 1 1 d .
C043 C 0.9778(5) 0.8533(6) -0.0542(4) 0.094(3) Uani 1 1 d .
H4AA H 0.9387 0.8751 -0.0367 0.141 Uiso 1 1 calc R
H5AA H 0.9683 0.8531 -0.0904 0.141 Uiso 1 1 calc R
H04~ H 1.0160 0.8921 -0.0467 0.141 Uiso 1 1 calc R
C044 C 0.8078(4) 0.3597(6) 0.5148(3) 0.079(2) Uani 1 1 d .
H04Y H 0.8300 0.4020 0.4929 0.118 Uiso 1 1 calc R
H04Z H 0.8148 0.2993 0.5025 0.118 Uiso 1 1 calc R
H04{ H 0.8264 0.3650 0.5490 0.118 Uiso 1 1 calc R
C045 C 0.6372(5) 1.0839(7) 0.7978(3) 0.091(3) Uani 1 1 d .
H1DA H 0.6368 1.1444 0.8112 0.136 Uiso 1 1 calc R
H2DA H 0.6675 1.0472 0.8184 0.136 Uiso 1 1 calc R
H3DA H 0.5921 1.0591 0.7985 0.136 Uiso 1 1 calc R
C046 C 0.8523(4) 0.7569(6) 0.1038(3) 0.074(2) Uani 1 1 d .
H6AA H 0.8265 0.7038 0.1116 0.112 Uiso 1 1 calc R
H7AA H 0.8500 0.7677 0.0676 0.112 Uiso 1 1 calc R
H8AA H 0.8337 0.8080 0.1214 0.112 Uiso 1 1 calc R
C047 C 0.2852(4) 1.0661(7) 0.8509(3) 0.088(3) Uani 1 1 d .
H04A H 0.2525 1.0278 0.8337 0.132 Uiso 1 1 calc R
H04B H 0.2776 1.1278 0.8408 0.132 Uiso 1 1 calc R
H04C H 0.2804 1.0608 0.8873 0.132 Uiso 1 1 calc R
C048 C 0.4005(5) 1.1885(6) 0.7679(3) 0.082(2) Uani 1 1 d .
H048 H 0.4481 1.1712 0.7634 0.099 Uiso 1 1 calc R
C049 C 0.9111(4) 0.0326(9) 0.7748(3) 0.090(3) Uani 1 1 d .
C04A C 1.0614(4) 0.1230(8) 0.4315(4) 0.099(3) Uani 1 1 d .
H04J H 1.0915 0.1430 0.4588 0.149 Uiso 1 1 calc R
H04K H 1.0722 0.1539 0.4005 0.149 Uiso 1 1 calc R
H04L H 1.0666 0.0590 0.4268 0.149 Uiso 1 1 calc R
C04B C 0.8880(5) 0.4386(8) 0.2950(4) 0.087(3) Uani 1 1 d .
C04C C 0.6579(4) -0.1301(6) 1.0370(3) 0.076(2) Uani 1 1 d .
H0CA H 0.6501 -0.1818 1.0589 0.091 Uiso 1 1 calc R
H1CA H 0.6140 -0.1039 1.0277 0.091 Uiso 1 1 calc R
C04D C 0.4340(4) 0.7735(7) 1.0196(4) 0.083(3) Uani 1 1 d .
C04E C 1.0479(4) 0.0017(6) 0.5270(3) 0.079(2) Uani 1 1 d .
H04M H 1.0533 -0.0229 0.4933 0.118 Uiso 1 1 calc R
H04N H 1.0502 -0.0462 0.5518 0.118 Uiso 1 1 calc R
H04O H 1.0835 0.0447 0.5342 0.118 Uiso 1 1 calc R
C04F C 0.5322(5) 0.7978(7) 0.4343(3) 0.082(2) Uani 1 1 d .
H4DA H 0.4846 0.8008 0.4443 0.098 Uiso 1 1 calc R
C04G C 0.9240(4) 0.1044(7) 0.7415(3) 0.084(2) Uani 1 1 d .
H04P H 0.9273 0.1634 0.7537 0.101 Uiso 1 1 calc R
C04H C 0.9030(4) 0.6744(6) 0.2537(3) 0.074(2) Uani 1 1 d .
H9AA H 0.9029 0.7314 0.2686 0.088 Uiso 1 1 calc R
C04I C 0.8025(5) 0.3300(6) 0.8672(3) 0.081(2) Uani 1 1 d .
H2CA H 0.8506 0.3184 0.8757 0.097 Uiso 1 1 calc R
C04J C 0.6008(4) -0.2732(6) 0.9517(4) 0.091(3) Uani 1 1 d .
H3CA H 0.5976 -0.2720 0.9150 0.137 Uiso 1 1 calc R
H4CA H 0.5733 -0.2257 0.9653 0.137 Uiso 1 1 calc R
H5CA H 0.5851 -0.3306 0.9639 0.137 Uiso 1 1 calc R
C04K C 0.6233(5) 1.1508(6) 0.6563(3) 0.082(2) Uani 1 1 d .
H5DA H 0.6693 1.1670 0.6473 0.099 Uiso 1 1 calc R
H6DA H 0.5926 1.1944 0.6403 0.099 Uiso 1 1 calc R
C04L C 0.3927(5) 1.2025(6) 0.8259(3) 0.083(2) Uani 1 1 d .
H04D H 0.4250 1.2479 0.8380 0.100 Uiso 1 1 calc R
H04E H 0.3473 1.2246 0.8323 0.100 Uiso 1 1 calc R
C04M C 0.8688(5) -0.2255(7) 0.7214(3) 0.090(3) Uani 1 1 d .
H04Q H 0.8212 -0.2080 0.7155 0.108 Uiso 1 1 calc R
C04N C 1.0156(4) 0.2097(6) 0.5362(3) 0.077(2) Uani 1 1 d .
H04R H 1.0247 0.2640 0.5167 0.093 Uiso 1 1 calc R
H04S H 1.0590 0.1823 0.5456 0.093 Uiso 1 1 calc R
C04O C 0.9128(5) -0.1679(6) 0.6880(3) 0.082(2) Uani 1 1 d .
H04T H 0.8957 -0.1711 0.6528 0.099 Uiso 1 1 calc R
H04U H 0.9589 -0.1913 0.6890 0.099 Uiso 1 1 calc R
C04P C 0.6031(4) 0.1389(6) 0.4000(4) 0.088(3) Uani 1 1 d .
H04 H 0.5730 0.1436 0.4282 0.131 Uiso 1 1 calc R
H04| H 0.5986 0.0800 0.3847 0.131 Uiso 1 1 calc R
H04} H 0.5916 0.1843 0.3749 0.131 Uiso 1 1 calc R
C04Q C 1.0694(4) 0.7408(8) -0.0471(4) 0.097(3) Uani 1 1 d .
H0BA H 1.0969 0.7608 -0.0184 0.146 Uiso 1 1 calc R
H1BA H 1.0814 0.7740 -0.0770 0.146 Uiso 1 1 calc R
H2BA H 1.0770 0.6774 -0.0526 0.146 Uiso 1 1 calc R
C04R C 0.4336(4) 0.6978(7) 0.9902(5) 0.096(3) Uani 1 1 d .
C04S C 1.0085(4) 0.8150(6) 0.0588(3) 0.082(2) Uani 1 1 d .
H3BA H 1.0125 0.8736 0.0423 0.098 Uiso 1 1 calc R
H4BA H 1.0541 0.7938 0.0673 0.098 Uiso 1 1 calc R
C04T C 0.8688(5) 0.3447(7) 0.2183(4) 0.088(3) Uani 1 1 d .
H5BA H 0.8203 0.3594 0.2142 0.106 Uiso 1 1 calc R
C04U C 0.7248(5) 0.2484(6) 0.3446(3) 0.082(2) Uani 1 1 d .
H0AA H 0.7589 0.2474 0.3184 0.099 Uiso 1 1 calc R
H1AA H 0.6807 0.2564 0.3276 0.099 Uiso 1 1 calc R
C04V C 0.3383(5) 0.9397(7) 0.7584(4) 0.095(3) Uani 1 1 d .
H04F H 0.3499 0.9344 0.7226 0.114 Uiso 1 1 calc R
H04G H 0.2892 0.9453 0.7595 0.114 Uiso 1 1 calc R
C04X C 0.9050(4) 0.4102(6) 0.1886(3) 0.078(2) Uani 1 1 d .
H6BA H 0.8859 0.4105 0.1540 0.093 Uiso 1 1 calc R
H7BA H 0.9521 0.3913 0.1867 0.093 Uiso 1 1 calc R
C04Y C 0.9707(5) 0.2382(7) 0.4246(4) 0.099(3) Uani 1 1 d .
H04V H 0.9285 0.2583 0.4384 0.148 Uiso 1 1 calc R
H04W H 0.9665 0.2361 0.3880 0.148 Uiso 1 1 calc R
H04X H 1.0063 0.2795 0.4346 0.148 Uiso 1 1 calc R
C04Z C 0.6544(5) 0.2455(7) 0.4997(4) 0.091(3) Uani 1 1 d .
H2AA H 0.6478 0.1856 0.5139 0.109 Uiso 1 1 calc R
H3AA H 0.6099 0.2710 0.4919 0.109 Uiso 1 1 calc R
C050 C 0.7370(4) 1.1101(7) 0.7455(4) 0.108(4) Uani 1 1 d .
H05 H 0.7441 1.1645 0.7262 0.162 Uiso 1 1 calc R
H05| H 0.7628 1.0617 0.7311 0.162 Uiso 1 1 calc R
H05} H 0.7516 1.1195 0.7804 0.162 Uiso 1 1 calc R
C051 C 0.4643(5) 0.9237(8) 1.0794(3) 0.094(3) Uani 1 1 d .
H051 H 0.5127 0.9207 1.0717 0.112 Uiso 1 1 calc R
C052 C 0.6172(4) 0.3542(6) 0.3980(4) 0.085(3) Uani 1 1 d .
H05M H 0.6141 0.4183 0.3928 0.128 Uiso 1 1 calc R
H05N H 0.5818 0.3350 0.4202 0.128 Uiso 1 1 calc R
H05O H 0.6121 0.3237 0.3657 0.128 Uiso 1 1 calc R
C054 C 0.7868(5) 0.8214(7) 0.3587(3) 0.095(3) Uani 1 1 d .
H05P H 0.7404 0.8401 0.3536 0.142 Uiso 1 1 calc R
H05Q H 0.7991 0.7812 0.3317 0.142 Uiso 1 1 calc R
H05R H 0.8159 0.8735 0.3586 0.142 Uiso 1 1 calc R
C056 C 0.7270(5) 1.0033(8) 0.6413(4) 0.124(5) Uani 1 1 d .
H7DA H 0.7268 1.0089 0.6047 0.186 Uiso 1 1 calc R
H8DA H 0.7560 0.9540 0.6517 0.186 Uiso 1 1 calc R
H05~ H 0.7435 1.0584 0.6566 0.186 Uiso 1 1 calc R
C057 C 0.6773(5) 0.9112(6) 0.7446(3) 0.086(2) Uani 1 1 d .
H9DA H 0.7251 0.9088 0.7365 0.104 Uiso 1 1 calc R
H0EA H 0.6743 0.9190 0.7813 0.104 Uiso 1 1 calc R
C058 C 0.3834(6) 1.0942(8) 0.6915(3) 0.104(3) Uani 1 1 d .
H05A H 0.4306 1.0778 0.6938 0.156 Uiso 1 1 calc R
H05B H 0.3782 1.1481 0.6712 0.156 Uiso 1 1 calc R
H05C H 0.3578 1.0459 0.6758 0.156 Uiso 1 1 calc R
C059 C 0.5409(5) 0.8535(8) 0.3887(3) 0.105(3) Uani 1 1 d .
H1EA H 0.5885 0.8591 0.3820 0.158 Uiso 1 1 calc R
H2EA H 0.5220 0.9124 0.3943 0.158 Uiso 1 1 calc R
H3EA H 0.5181 0.8255 0.3599 0.158 Uiso 1 1 calc R
C05A C 0.2824(5) 1.1419(9) 0.7390(4) 0.111(4) Uani 1 1 d .
H05D H 0.2585 1.1031 0.7152 0.166 Uiso 1 1 calc R
H05E H 0.2804 1.2031 0.7269 0.166 Uiso 1 1 calc R
H05F H 0.2615 1.1383 0.7718 0.166 Uiso 1 1 calc R
C05B C 0.6972(6) 0.0689(7) 0.4508(4) 0.112(3) Uani 1 1 d .
H05S H 0.7382 0.0819 0.4702 0.168 Uiso 1 1 calc R
H05T H 0.7050 0.0190 0.4282 0.168 Uiso 1 1 calc R
H05U H 0.6616 0.0536 0.4737 0.168 Uiso 1 1 calc R
C05D C 0.7965(7) 0.3481(8) 0.8132(3) 0.125(4) Uani 1 1 d .
H05Y H 0.7504 0.3645 0.8045 0.188 Uiso 1 1 calc R
H05Z H 0.8089 0.2950 0.7945 0.188 Uiso 1 1 calc R
H05{ H 0.8263 0.3970 0.8047 0.188 Uiso 1 1 calc R
C05F C 0.4537(8) 0.9955(11) 1.1196(4) 0.153(6) Uani 1 1 d .
H05G H 0.4064 0.9980 1.1278 0.229 Uiso 1 1 calc R
H05H H 0.4678 1.0532 1.1067 0.229 Uiso 1 1 calc R
H05I H 0.4802 0.9809 1.1499 0.229 Uiso 1 1 calc R
C05H C 0.8762(7) 0.2486(9) 0.2032(6) 0.151(5) Uani 1 1 d .
H05V H 0.8767 0.2112 0.2333 0.226 Uiso 1 1 calc R
H05W H 0.9180 0.2409 0.1856 0.226 Uiso 1 1 calc R
H05X H 0.8387 0.2315 0.1810 0.226 Uiso 1 1 calc R
C05J C 0.8756(7) -0.3278(8) 0.7114(5) 0.131(5) Uani 1 1 d .
H05J H 0.9228 -0.3446 0.7134 0.197 Uiso 1 1 calc R
H05K H 0.8572 -0.3418 0.6780 0.197 Uiso 1 1 calc R
H05L H 0.8512 -0.3607 0.7367 0.197 Uiso 1 1 calc R
O5 O 1.0312(6) -0.0801(8) 0.3324(4) 0.183(4) Uani 1 1 d .
O6 O 0.7051(6) 1.3716(8) 0.6725(3) 0.175(4) Uani 1 1 d .
O7 O 0.5276(5) 1.3469(8) 0.7643(5) 0.187(5) Uani 1 1 d .
O8 O 0.8370(5) 0.0472(11) 0.2991(4) 0.192(5) Uani 1 1 d .
O9 O 0.2915(7) 0.6230(8) 0.8279(5) 0.193(5) Uani 1 1 d .

loop_
_atom_site_aniso_label
_atom_site_aniso_U_11
_atom_site_aniso_U_22
_atom_site_aniso_U_33
_atom_site_aniso_U_23
_atom_site_aniso_U_13
_atom_site_aniso_U_12
O001 0.062(3) 0.068(3) 0.073(3) -0.001(2) -0.003(2) -0.014(2)
O002 0.078(3) 0.053(3) 0.060(3) -0.001(2) 0.007(2) 0.001(2)
O003 0.058(3) 0.070(3) 0.067(3) 0.003(2) 0.006(2) -0.006(2)
O004 0.075(4) 0.097(4) 0.065(3) 0.002(3) -0.018(3) 0.004(3)
O005 0.069(3) 0.064(3) 0.076(3) -0.004(2) -0.010(2) -0.002(2)
O006 0.076(3) 0.078(4) 0.065(3) -0.004(3) -0.014(3) 0.000(3)
O007 0.059(3) 0.078(4) 0.078(3) 0.004(3) 0.004(3) -0.007(2)
O008 0.065(3) 0.082(4) 0.079(4) 0.012(3) 0.006(3) -0.009(3)
O009 0.101(4) 0.056(3) 0.088(4) -0.007(3) 0.004(3) -0.004(3)
O00A 0.089(4) 0.074(4) 0.067(3) -0.006(3) -0.003(3) 0.004(3)
O00B 0.106(4) 0.037(3) 0.093(4) 0.003(2) -0.004(3) -0.006(2)
O00C 0.090(4) 0.082(4) 0.063(3) -0.005(3) 0.000(3) -0.023(3)
O00D 0.101(4) 0.061(3) 0.095(4) -0.027(3) 0.017(3) -0.006(3)
O00E 0.099(4) 0.095(5) 0.081(4) 0.010(3) 0.019(3) -0.018(3)
O00F 0.136(5) 0.049(3) 0.083(4) 0.006(3) -0.020(3) -0.020(3)
O00G 0.086(4) 0.088(4) 0.068(4) -0.017(3) 0.001(3) -0.007(3)
O00H 0.086(4) 0.059(4) 0.107(5) -0.008(3) -0.004(3) 0.004(3)
O00I 0.087(4) 0.098(4) 0.078(4) -0.034(3) 0.001(3) -0.004(3)
O00J 0.083(4) 0.086(4) 0.103(4) -0.005(3) -0.028(3) 0.016(3)
O00K 0.098(5) 0.080(4) 0.100(4) -0.006(3) -0.008(3) -0.032(3)
O00L 0.090(4) 0.104(5) 0.067(4) -0.034(3) -0.005(3) 0.006(3)
O00M 0.116(5) 0.086(4) 0.080(4) -0.015(3) 0.041(4) -0.010(3)
O00N 0.099(5) 0.125(7) 0.085(5) 0.047(4) 0.007(3) -0.014(4)
O00O 0.123(6) 0.125(7) 0.092(5) 0.031(5) 0.022(4) 0.004(5)
O00P 0.112(5) 0.072(4) 0.091(4) -0.020(3) -0.013(4) -0.002(3)
O00Q 0.104(4) 0.069(4) 0.120(5) -0.028(3) 0.017(4) -0.009(3)
O00R 0.104(4) 0.055(4) 0.115(5) -0.003(3) -0.012(4) -0.004(3)
O00S 0.120(5) 0.110(6) 0.089(4) -0.046(4) -0.036(4) 0.019(4)
O00T 0.139(6) 0.091(5) 0.053(3) 0.015(3) 0.008(3) -0.005(4)
O00U 0.130(5) 0.064(4) 0.119(5) -0.025(3) 0.016(4) -0.003(3)
O2 0.081(4) 0.182(8) 0.058(4) -0.014(4) 0.004(3) 0.013(4)
O13 0.115(6) 0.179(10) 0.094(5) 0.073(6) 0.014(4) 0.036(6)
O4 0.105(5) 0.199(8) 0.048(3) -0.027(4) 0.012(3) -0.033(5)
O21 0.138(6) 0.073(4) 0.096(4) -0.017(3) -0.011(4) -0.007(4)
C00Z 0.057(4) 0.040(4) 0.052(4) -0.004(3) -0.003(3) -0.005(3)
C010 0.052(4) 0.047(4) 0.063(5) -0.009(3) 0.000(3) -0.002(3)
C011 0.049(4) 0.058(4) 0.059(4) 0.006(3) 0.003(3) 0.007(3)
C012 0.062(4) 0.069(5) 0.061(5) 0.001(4) -0.005(3) 0.001(3)
C013 0.054(4) 0.049(4) 0.094(6) -0.024(4) 0.003(4) -0.002(3)
O1 0.119(6) 0.125(6) 0.118(6) -0.012(5) -0.025(4) -0.046(5)
C015 0.054(4) 0.066(4) 0.057(4) -0.003(3) 0.009(3) 0.009(3)
O14 0.073(4) 0.099(5) 0.147(6) -0.003(4) -0.028(4) -0.028(3)
C017 0.050(4) 0.046(4) 0.077(5) 0.001(3) 0.001(3) 0.005(3)
C018 0.051(4) 0.057(4) 0.057(4) 0.006(3) -0.005(3) 0.001(3)
C019 0.080(5) 0.049(4) 0.059(4) 0.002(3) -0.006(3) -0.006(3)
O01A 0.119(6) 0.176(8) 0.066(4) 0.031(4) 0.020(4) -0.032(5)
C01B 0.058(4) 0.079(5) 0.062(5) 0.005(4) 0.003(3) 0.005(3)
O11 0.080(4) 0.080(5) 0.234(9) 0.080(5) -0.020(5) -0.008(3)
C01D 0.059(4) 0.068(5) 0.047(4) 0.007(3) 0.005(3) 0.010(3)
C01E 0.053(4) 0.054(4) 0.084(5) -0.013(4) 0.008(3) -0.002(3)
O15 0.166(7) 0.125(6) 0.071(4) 0.044(4) 0.009(4) -0.001(5)
C01G 0.050(4) 0.044(4) 0.069(4) 0.005(3) -0.003(3) 0.003(3)
O3 0.126(6) 0.131(6) 0.064(4) 0.011(4) 0.010(3) 0.003(5)
C01I 0.047(4) 0.053(4) 0.078(5) 0.008(3) 0.002(3) 0.001(3)
C01J 0.060(4) 0.054(4) 0.065(4) 0.003(3) -0.003(3) 0.008(3)
C01K 0.055(4) 0.062(4) 0.065(4) 0.007(3) 0.005(3) -0.012(3)
C01L 0.087(6) 0.067(5) 0.061(5) 0.005(4) -0.016(4) -0.004(4)
C01M 0.053(4) 0.062(5) 0.068(5) -0.009(3) -0.003(3) -0.002(3)
O01N 0.113(5) 0.235(10) 0.063(4) 0.021(5) 0.012(4) -0.030(6)
C01O 0.083(5) 0.065(5) 0.052(4) -0.001(3) 0.008(4) 0.006(4)
C01P 0.051(4) 0.049(4) 0.062(4) 0.001(3) 0.002(3) -0.006(3)
C01Q 0.069(5) 0.034(4) 0.096(6) -0.004(4) -0.013(4) -0.006(3)
C01R 0.077(5) 0.058(5) 0.072(5) -0.008(4) -0.008(4) -0.005(4)
C01S 0.078(5) 0.043(4) 0.065(4) 0.002(3) 0.006(3) 0.003(3)
C01T 0.052(4) 0.054(4) 0.076(5) -0.007(3) -0.011(3) 0.005(3)
C01U 0.074(5) 0.071(5) 0.057(4) 0.000(3) 0.003(4) -0.010(4)
C01V 0.059(4) 0.084(6) 0.063(5) 0.011(4) 0.011(3) -0.006(4)
C01W 0.062(4) 0.071(5) 0.046(4) -0.014(3) -0.001(3) -0.005(3)
C01X 0.057(4) 0.062(4) 0.072(5) -0.004(3) 0.008(3) -0.003(3)
C01Y 0.053(4) 0.077(5) 0.057(4) 0.011(4) -0.001(3) 0.007(3)
C01Z 0.045(4) 0.066(5) 0.077(5) 0.009(3) -0.005(3) -0.003(3)
C020 0.097(6) 0.083(6) 0.050(4) 0.003(4) 0.007(4) -0.024(4)
C021 0.060(4) 0.041(4) 0.066(4) 0.006(3) -0.005(3) -0.006(3)
C022 0.072(5) 0.063(5) 0.058(4) 0.005(3) 0.014(4) 0.001(3)
C023 0.054(4) 0.050(4) 0.075(5) -0.003(3) 0.008(3) -0.008(3)
C024 0.051(4) 0.069(5) 0.061(4) -0.006(3) -0.005(3) 0.000(3)
C025 0.049(4) 0.091(6) 0.057(4) -0.006(4) 0.010(3) -0.013(3)
C026 0.054(4) 0.077(5) 0.060(4) 0.008(3) -0.006(3) -0.014(3)
C027 0.059(4) 0.074(5) 0.052(4) 0.004(3) 0.002(3) 0.012(3)
C028 0.052(4) 0.057(4) 0.069(4) 0.008(3) -0.016(3) -0.002(3)
C029 0.052(4) 0.092(6) 0.061(5) 0.009(4) 0.005(3) -0.005(4)
C02A 0.050(4) 0.063(4) 0.059(4) 0.007(3) 0.003(3) 0.003(3)
C02B 0.062(5) 0.057(5) 0.109(7) -0.024(5) 0.005(4) -0.001(3)
C02C 0.051(4) 0.056(5) 0.082(5) 0.012(4) 0.006(3) 0.006(3)
C02D 0.081(5) 0.045(4) 0.060(4) 0.001(3) -0.011(3) -0.002(3)
C02E 0.056(4) 0.070(5) 0.074(5) -0.019(4) 0.005(4) -0.005(3)
C02F 0.060(4) 0.062(5) 0.062(4) -0.006(3) 0.002(3) 0.000(3)
C02G 0.065(5) 0.076(6) 0.084(6) -0.017(5) 0.002(4) -0.006(4)
C02H 0.059(4) 0.083(6) 0.070(5) -0.011(4) -0.006(4) 0.012(4)
C02I 0.051(4) 0.108(7) 0.052(4) 0.016(4) 0.003(3) -0.001(4)
C02J 0.059(4) 0.078(6) 0.076(5) -0.018(4) -0.005(4) -0.001(4)
C02K 0.059(4) 0.076(5) 0.084(5) 0.009(4) 0.008(4) -0.010(4)
C02L 0.058(5) 0.118(8) 0.059(5) 0.007(5) 0.001(4) 0.004(4)
C02M 0.045(4) 0.077(5) 0.069(5) 0.013(4) -0.004(3) -0.005(3)
C02N 0.059(4) 0.045(4) 0.066(4) 0.003(3) 0.012(3) -0.003(3)
C02O 0.052(4) 0.085(5) 0.055(4) 0.001(3) -0.005(3) 0.002(3)
C02P 0.054(4) 0.077(6) 0.078(6) -0.021(4) 0.005(4) -0.003(3)
C02Q 0.058(4) 0.089(6) 0.070(5) -0.016(4) -0.004(4) -0.001(4)
C02R 0.081(6) 0.100(8) 0.073(6) -0.036(6) -0.009(4) -0.002(5)
C02S 0.051(4) 0.097(6) 0.069(5) -0.005(4) -0.003(3) -0.013(4)
C02T 0.049(4) 0.077(5) 0.096(6) 0.002(4) 0.013(4) 0.002(3)
C02U 0.066(5) 0.099(6) 0.058(5) -0.021(4) 0.000(4) -0.004(4)
C02V 0.073(5) 0.060(5) 0.061(4) 0.004(3) 0.005(3) 0.012(3)
C02W 0.075(6) 0.154(11) 0.044(5) 0.024(6) 0.004(4) -0.001(6)
C02X 0.058(4) 0.065(5) 0.060(4) 0.002(3) 0.004(3) 0.003(3)
C02Y 0.054(4) 0.098(7) 0.083(6) 0.033(5) 0.012(4) 0.019(4)
C02Z 0.055(4) 0.065(5) 0.063(4) 0.002(3) -0.010(3) -0.001(3)
C030 0.055(4) 0.081(6) 0.059(5) -0.010(4) 0.004(3) 0.000(3)
C031 0.064(5) 0.068(5) 0.080(5) 0.004(4) -0.002(4) -0.013(3)
C032 0.067(4) 0.053(4) 0.055(4) 0.005(3) -0.015(3) -0.006(3)
C033 0.042(4) 0.075(6) 0.176(11) 0.015(6) 0.007(5) -0.004(4)
C034 0.060(4) 0.068(5) 0.085(5) 0.022(4) -0.005(4) -0.009(3)
C035 0.053(4) 0.063(5) 0.100(7) 0.013(4) -0.001(4) 0.006(3)
C036 0.065(5) 0.053(5) 0.109(6) 0.004(4) 0.003(4) -0.006(3)
C037 0.045(4) 0.084(6) 0.074(5) -0.018(4) 0.003(3) 0.004(3)
C038 0.062(4) 0.065(5) 0.062(5) 0.000(3) -0.004(3) 0.002(3)
C039 0.055(4) 0.079(5) 0.054(4) -0.004(3) 0.003(3) 0.001(3)
C03A 0.064(4) 0.053(4) 0.071(5) -0.009(3) -0.011(4) 0.003(3)
C03B 0.079(5) 0.060(5) 0.080(6) 0.010(4) 0.008(4) -0.007(4)
C03C 0.076(5) 0.076(6) 0.071(5) -0.015(4) -0.006(4) -0.001(4)
C03D 0.063(5) 0.091(6) 0.065(5) -0.005(4) -0.020(4) 0.008(4)
C03E 0.088(6) 0.052(5) 0.102(6) -0.014(4) -0.019(5) -0.009(4)
C03F 0.053(4) 0.086(5) 0.045(4) -0.015(3) -0.005(3) -0.002(3)
C03G 0.096(6) 0.071(5) 0.068(5) -0.002(4) -0.004(4) -0.013(4)
C03H 0.056(4) 0.071(5) 0.084(5) -0.021(4) -0.007(4) 0.005(3)
C03I 0.062(5) 0.101(7) 0.086(6) 0.022(5) 0.004(4) 0.021(4)
C03J 0.062(5) 0.093(7) 0.066(5) -0.011(4) 0.001(4) -0.008(4)
C03K 0.053(5) 0.142(11) 0.138(11) 0.079(9) 0.007(6) 0.021(6)
C03L 0.095(6) 0.065(5) 0.064(5) -0.001(4) 0.001(4) -0.001(4)
C03M 0.056(4) 0.072(5) 0.068(5) -0.016(4) -0.001(3) -0.002(3)
C03N 0.067(5) 0.060(5) 0.079(5) -0.002(4) -0.002(4) 0.002(3)
C03O 0.080(5) 0.058(4) 0.063(5) -0.001(3) -0.017(4) -0.004(3)
C03P 0.101(6) 0.059(5) 0.080(6) 0.014(4) 0.018(4) -0.012(4)
C03Q 0.093(6) 0.088(6) 0.056(5) 0.013(4) 0.004(4) 0.003(4)
C03R 0.086(6) 0.064(5) 0.082(6) -0.004(4) -0.003(4) 0.007(4)
C03S 0.079(6) 0.102(7) 0.072(5) 0.026(5) 0.010(4) 0.029(5)
C03T 0.077(5) 0.058(5) 0.108(7) -0.009(4) -0.034(5) 0.010(4)
C03U 0.069(5) 0.078(5) 0.054(4) -0.015(3) -0.001(3) -0.009(4)
C03V 0.074(5) 0.095(7) 0.056(5) -0.002(4) 0.005(4) -0.006(4)
C03W 0.056(4) 0.091(6) 0.089(6) -0.014(4) -0.001(4) 0.009(4)
C03X 0.071(5) 0.107(7) 0.045(4) 0.012(4) -0.001(3) -0.008(4)
C03Y 0.106(6) 0.058(5) 0.050(4) 0.007(3) -0.022(4) -0.016(4)
C03Z 0.066(5) 0.080(6) 0.102(7) -0.013(5) -0.018(4) -0.001(4)
C040 0.049(4) 0.126(8) 0.064(5) -0.025(5) -0.001(4) 0.017(4)
C041 0.064(4) 0.065(5) 0.056(4) 0.006(3) 0.010(3) 0.005(3)
O12 0.104(5) 0.177(9) 0.185(8) 0.131(8) -0.009(5) 0.009(5)
C043 0.092(6) 0.072(6) 0.116(7) 0.032(5) -0.023(5) -0.018(4)
C044 0.059(5) 0.096(6) 0.079(5) 0.019(4) -0.013(4) -0.015(4)
C045 0.129(8) 0.089(6) 0.054(5) -0.011(4) -0.006(5) 0.002(5)
C046 0.054(4) 0.075(5) 0.094(6) -0.009(4) 0.008(4) 0.016(3)
C047 0.076(5) 0.102(7) 0.088(6) 0.032(5) 0.021(4) 0.024(5)
C048 0.098(6) 0.077(6) 0.070(5) 0.019(4) -0.007(4) -0.001(4)
C049 0.050(5) 0.158(10) 0.064(6) -0.012(6) 0.012(4) -0.009(5)
C04A 0.080(6) 0.136(9) 0.083(6) 0.007(6) 0.023(5) -0.001(5)
C04B 0.077(6) 0.105(8) 0.080(7) 0.021(6) 0.009(5) -0.011(5)
C04C 0.065(5) 0.069(5) 0.096(6) -0.006(4) 0.024(4) -0.012(4)
C04D 0.053(5) 0.080(7) 0.116(8) 0.050(6) 0.009(4) 0.006(4)
C04E 0.062(5) 0.107(7) 0.068(5) 0.014(4) 0.011(4) 0.026(4)
C04F 0.087(6) 0.105(7) 0.054(5) -0.016(4) -0.007(4) 0.003(5)
C04G 0.072(5) 0.111(7) 0.069(6) -0.013(5) 0.007(4) -0.004(5)
C04H 0.071(5) 0.083(6) 0.067(6) -0.013(4) 0.002(4) 0.008(4)
C04I 0.093(6) 0.066(5) 0.084(6) 0.006(4) -0.003(4) -0.012(4)
C04J 0.052(5) 0.070(6) 0.152(9) -0.005(5) 0.013(5) -0.018(4)
C04K 0.112(7) 0.073(5) 0.061(5) -0.008(4) -0.004(4) -0.020(5)
C04L 0.102(6) 0.086(6) 0.062(5) 0.005(4) 0.010(4) 0.005(5)
C04M 0.103(7) 0.107(8) 0.063(6) 0.027(5) 0.022(5) -0.003(5)
C04N 0.074(5) 0.072(5) 0.087(6) 0.002(4) 0.015(4) -0.020(4)
C04O 0.093(6) 0.087(6) 0.067(5) 0.016(4) 0.013(4) 0.004(5)
C04P 0.071(5) 0.075(6) 0.117(7) -0.015(5) 0.006(5) -0.014(4)
C04Q 0.060(5) 0.138(9) 0.094(6) 0.035(6) 0.009(4) 0.004(5)
C04R 0.050(5) 0.076(7) 0.161(11) 0.055(7) -0.005(5) -0.003(4)
C04S 0.074(5) 0.075(6) 0.096(6) 0.002(4) -0.015(4) -0.031(4)
C04T 0.082(6) 0.090(7) 0.093(7) 0.008(5) 0.012(5) -0.011(5)
C04U 0.100(6) 0.066(5) 0.080(6) 0.001(4) 0.002(5) 0.002(4)
C04V 0.099(7) 0.109(8) 0.076(6) -0.006(5) -0.024(5) -0.035(5)
C04X 0.072(5) 0.088(6) 0.073(5) 0.019(4) 0.002(4) -0.010(4)
C04Y 0.120(8) 0.086(7) 0.091(6) 0.023(5) 0.019(6) 0.003(5)
C04Z 0.080(6) 0.094(7) 0.101(7) 0.002(5) 0.010(5) -0.034(5)
C050 0.064(5) 0.109(8) 0.151(9) -0.055(7) -0.026(5) -0.013(5)
C051 0.074(6) 0.143(9) 0.064(5) 0.035(6) -0.005(4) 0.024(5)
C052 0.053(5) 0.087(6) 0.113(7) -0.012(5) -0.030(4) 0.005(4)
C054 0.116(7) 0.079(6) 0.088(6) 0.004(5) -0.015(5) -0.018(5)
C056 0.074(6) 0.158(10) 0.142(9) -0.084(8) 0.063(6) -0.057(6)
C057 0.098(6) 0.076(6) 0.083(6) -0.012(4) -0.034(5) 0.004(4)
C058 0.135(8) 0.123(8) 0.054(5) 0.008(5) 0.005(5) -0.009(7)
C059 0.119(8) 0.129(9) 0.068(6) -0.014(6) 0.000(5) -0.006(6)
C05A 0.080(6) 0.143(10) 0.109(8) 0.037(7) -0.010(5) 0.020(6)
C05B 0.137(9) 0.068(6) 0.130(9) 0.022(6) -0.025(7) -0.018(5)
C05D 0.212(13) 0.110(9) 0.054(6) 0.008(5) 0.000(6) -0.065(8)
C05F 0.210(15) 0.194(15) 0.055(6) 0.001(7) 0.001(7) 0.046(11)
C05H 0.165(12) 0.103(10) 0.188(14) 0.026(9) 0.056(10) 0.000(8)
C05J 0.182(12) 0.098(9) 0.116(9) 0.037(7) 0.061(8) 0.013(7)
O5 0.230(12) 0.167(10) 0.153(8) 0.018(7) 0.029(8) 0.036(8)
O6 0.250(11) 0.164(9) 0.111(6) -0.015(6) 0.013(7) -0.083(8)
O7 0.157(8) 0.169(10) 0.238(12) -0.082(9) 0.065(8) -0.041(7)
O8 0.145(8) 0.282(16) 0.150(8) -0.005(9) -0.005(6) 0.041(9)
O9 0.254(12) 0.125(8) 0.197(10) 0.038(7) -0.044(9) -0.019(8)

loop_
_atom_type_symbol
_atom_type_description
_atom_type_scat_dispersion_real
_atom_type_scat_dispersion_imag
_atom_type_scat_source
C C 0.0181 0.0091 'International Tables Vol C Tables 4.2.6.8 and 6.1.1.4'
H H 0.0000 0.0000 'International Tables Vol C Tables 4.2.6.8 and 6.1.1.4'
O O 0.0492 0.0322 'International Tables Vol C Tables 4.2.6.8 and 6.1.1.4'

loop_
_geom_angle_atom_site_label_1
_geom_angle_atom_site_label_2
_geom_angle_atom_site_label_3
_geom_angle
C01S O001 H001 109.5
C017 O002 C01P 118.3(5)
C032 O003 H003 109.5
C020 O004 H004 109.5
C01O O005 H005 109.5
C030 O006 C024 119.1(6)
C01U O007 H007 109.5
C01L O008 H008 109.5
C02B O009 C03N 118.0(6)
C02H O00A C038 120.8(6)
C021 O00B H00B 109.5
C03M O00C C026 119.1(5)
C013 O00D H00D 109.5
C02K O00E H00E 109.5
C01Q O00F C04I 120.6(6)
C029 O00G C01X 119.5(6)
C035 O00H C03H 118.3(6)
C02P O00I H00I 109.5
C03D O00J H00J 109.5
C031 O00K H00K 109.5
C02R O00L C04F 121.4(7)
C022 O00M H00M 109.5
C04B O00N C04T 118.5(7)
C02W O00O C04M 118.2(8)
C02G O00P H00P 109.5
C03B O00T H00T 109.5
C03R O00U H00U 109.5
C040 O2 H2 109.5
C03K O13 C051 118.6(8)
C049 O4 H4 109.5
C01R O21 H21 109.5
C017 C00Z C01T 117.5(6)
C017 C00Z C02D 121.1(6)
C01T C00Z C02D 121.4(6)
C013 C010 C01T 117.7(6)
C013 C010 C01Q 121.9(6)
C01T C010 C01Q 120.0(7)
C03I C011 C01I 115.9(6)
C03I C011 C01J 103.3(6)
C01I C011 C01J 111.7(6)
C03I C011 C01S 105.7(6)
C01I C011 C01S 106.3(5)
C01J C011 C01S 114.0(5)
C029 C012 C02I 115.5(7)
C029 C012 C041 122.4(7)
C02I C012 C041 122.1(7)
C02F C013 C010 122.0(6)
C02F C013 O00D 116.3(7)
C010 C013 O00D 121.6(7)
C03E O1 H1 109.5
C027 C015 C03H 110.3(6)
C027 C015 C01D 116.1(6)
C03H C015 C01D 115.3(6)
C027 C015 H015 104.5
C03H C015 H015 104.5
C01D C015 H015 104.5
C03Z O14 H14 109.5
C00Z C017 O002 123.4(6)
C00Z C017 C02F 124.3(6)
O002 C017 C02F 112.2(6)
C02D C018 C01P 111.0(5)
C02D C018 C01G 114.4(5)
C01P C018 C01G 116.1(5)
C02D C018 H018 104.6
C01P C018 H018 104.6
C01G C018 H018 104.6
C032 C019 C021 112.7(6)
C032 C019 H01A 109.0
C021 C019 H01A 109.0
C032 C019 H01B 109.0
C021 C019 H01B 109.0
H01A C019 H01B 107.8
C01Y C01B C02L 120.9(8)
C01Y C01B C04X 120.8(7)
C02L C01B C04X 118.2(7)
C04R O11 H11 109.5
C047 C01D C02O 116.2(6)
C047 C01D C01O 106.3(7)
C02O C01D C01O 106.4(6)
C047 C01D C015 104.2(6)
C02O C01D C015 111.2(6)
C01O C01D C015 112.7(6)
C01M C01E C02E 119.2(7)
C01M C01E C03A 123.2(6)
C02E C01E C03A 117.4(7)
C048 O15 H15 109.5
C02N C01G C032 107.8(5)
C02N C01G C018 110.3(5)
C032 C01G C018 116.4(5)
C02N C01G C03T 113.4(6)
C032 C01G C03T 106.3(6)
C018 C01G C03T 102.7(5)
C03Q O3 H3 109.5
C04S C01I C011 108.1(6)
C04S C01I C034 117.1(6)
C011 C01I C034 116.2(6)
C04S C01I H01I 104.7
C011 C01I H01I 104.7
C034 C01I H01I 104.7
C02V C01J C038 111.9(6)
C02V C01J C011 115.4(6)
C038 C01J C011 114.5(6)
C02V C01J H01J 104.5
C038 C01J H01J 104.5
C011 C01J H01J 104.5
C04N C01K C01V 117.4(6)
C04N C01K C02A 107.0(6)
C01V C01K C02A 116.0(6)
C04N C01K H01K 105.1
C01V C01K H01K 105.1
C02A C01K H01K 105.1
O008 C01L C04U 111.8(7)
O008 C01L C028 108.6(6)
C04U C01L C028 111.0(7)
O008 C01L H01L 108.5
C04U C01L H01L 108.5
C028 C01L H01L 108.5
C03M C01M C01E 118.3(7)
C03M C01M C03O 120.3(7)
C01E C01M C03O 121.4(7)
O005 C01O C04L 108.7(6)
O005 C01O C01D 108.9(6)
C04L C01O C01D 112.3(6)
O005 C01O H01O 109.0
C04L C01O H01O 109.0
C01D C01O H01O 109.0
O002 C01P C02M 107.0(5)
O002 C01P C022 104.2(5)
C02M C01P C022 109.9(6)
O002 C01P C018 107.3(5)
C02M C01P C018 115.2(6)
C022 C01P C018 112.5(6)
O00R C01Q O00F 117.8(7)
O00R C01Q C010 121.1(8)
O00F C01Q C010 121.0(6)
O21 C01R C04K 111.8(7)
O21 C01R C02Q 110.1(6)
C04K C01R C02Q 113.6(7)
O21 C01R H01R 107.0
C04K C01R H01R 107.0
C02Q C01R H01R 107.0
O001 C01S C03L 110.1(6)
O001 C01S C011 108.2(5)
C03L C01S C011 110.0(6)
O001 C01S H01S 109.5
C03L C01S H01S 109.5
C011 C01S H01S 109.5
C00Z C01T C010 121.3(7)
C00Z C01T C03Y 122.4(6)
C010 C01T C03Y 116.2(6)
O007 C01U C02A 110.2(6)
O007 C01U C03G 111.5(7)
C02A C01U C03G 110.0(6)
O007 C01U H01U 108.3
C02A C01U H01U 108.3
C03G C01U H01U 108.3
C03Q C01V C04Y 108.9(7)
C03Q C01V C01K 106.6(6)
C04Y C01V C01K 107.8(7)
C03Q C01V C04A 111.4(8)
C04Y C01V C04A 107.6(7)
C01K C01V C04A 114.4(7)
C030 C01W C037 118.1(7)
C030 C01W C03U 121.8(6)
C037 C01W C03U 120.1(7)
O00G C01X C02T 105.4(6)
O00G C01X C031 104.0(6)
C02T C01X C031 112.2(7)
O00G C01X C02X 106.3(6)
C02T C01X C02X 116.5(6)
C031 C01X C02X 111.3(6)
C01B C01Y C02H 116.5(7)
C01B C01Y C02V 124.5(7)
C02H C01Y C02V 118.9(6)
C04Z C01Z C036 116.6(6)
C04Z C01Z C028 108.6(7)
C036 C01Z C028 114.9(6)
C04Z C01Z H01Z 105.2
C036 C01Z H01Z 105.2
C028 C01Z H01Z 105.2
O004 C020 C025 108.2(6)
O004 C020 C04K 110.0(7)
C025 C020 C04K 111.4(7)
O004 C020 H020 109.1
C025 C020 H020 109.1
C04K C020 H020 109.1
O00B C021 C019 107.6(5)
O00B C021 C023 112.4(5)
C019 C021 C023 114.6(6)
O00B C021 H021 107.3
C019 C021 H021 107.3
C023 C021 H021 107.3
O00M C022 C01P 112.7(6)
O00M C022 C04C 105.3(6)
C01P C022 C04C 111.7(6)
O00M C022 H022 109.0
C01P C022 H022 109.0
C04C C022 H022 109.0
C03P C023 C021 106.3(6)
C03P C023 C04J 109.3(6)
C021 C023 C04J 110.7(6)
C03P C023 C02N 109.5(6)
C021 C023 C02N 106.1(5)
C04J C023 C02N 114.6(6)
O006 C024 C02S 105.0(6)
O006 C024 C03D 103.9(6)
C02S C024 C03D 111.4(6)
O006 C024 C039 108.7(5)
C02S C024 C039 116.6(6)
C03D C024 C039 110.3(6)
C020 C025 C039 114.9(6)
C020 C025 C056 108.1(8)
C039 C025 C056 104.7(6)
C020 C025 C03F 105.5(6)
C039 C025 C03F 110.1(6)
C056 C025 C03F 113.8(7)
O00C C026 C044 103.8(6)
O00C C026 C02K 103.7(6)
C044 C026 C02K 112.7(7)
O00C C026 C02Z 107.4(6)
C044 C026 C02Z 116.9(6)
C02K C026 C02Z 111.0(6)
C02C C027 C015 113.5(7)
C02C C027 H02A 108.9
C015 C027 H02A 108.9
C02C C027 H02B 108.9
C015 C027 H02B 108.9
H02A C027 H02B 107.7
C01L C028 C052 107.3(6)
C01L C028 C01Z 107.8(6)
C052 C028 C01Z 116.0(6)
C01L C028 C02Z 115.4(6)
C052 C028 C02Z 103.6(6)
C01Z C028 C02Z 107.2(5)
C04G C029 O00G 115.0(8)
C04G C029 C012 123.9(8)
O00G C029 C012 121.1(7)
C01U C02A C04E 109.7(7)
C01U C02A C01K 105.8(6)
C04E C02A C01K 114.7(6)
C01U C02A C02X 115.0(5)
C04E C02A C02X 102.9(5)
C01K C02A C02X 109.0(6)
O00Q C02B O009 118.1(8)
O00Q C02B C02E 118.9(9)
O009 C02B C02E 122.9(7)
C02Y C02C C035 117.9(7)
C02Y C02C C027 122.6(7)
C035 C02C C027 119.5(7)
C00Z C02D C018 110.2(6)
C00Z C02D H02H 109.6
C018 C02D H02H 109.6
C00Z C02D H02I 109.6
C018 C02D H02I 109.6
H02H C02D H02I 108.1
C02P C02E C01E 119.6(7)
C02P C02E C02B 121.4(7)
C01E C02E C02B 118.9(8)
C013 C02F C017 117.1(7)
C013 C02F H02J 121.4
C017 C02F H02J 121.4
C02J C02G O00P 121.7(8)
C02J C02G C03C 120.5(8)
O00P C02G C03C 117.8(8)
O00A C02H C04H 117.2(7)
O00A C02H C01Y 122.4(7)
C04H C02H C01Y 120.3(8)
C03V C02I C012 121.6(8)
C03V C02I C04O 117.8(7)
C012 C02I C04O 120.4(7)
C02G C02J C037 119.2(8)
C02G C02J C02R 120.2(8)
C037 C02J C02R 120.5(9)
O00E C02K C026 112.9(7)
O00E C02K C04Z 107.6(6)
C026 C02K C04Z 111.3(7)
O00E C02K H02K 108.3
C026 C02K H02K 108.3
C04Z C02K H02K 108.3
C040 C02L C04B 120.9(9)
C040 C02L C01B 118.7(8)
C04B C02L C01B 120.2(9)
C01P C02M H02L 109.5
C01P C02M H02M 109.5
H02L C02M H02M 109.5
C01P C02M H02N 109.5
H02L C02M H02N 109.5
H02M C02M H02N 109.5
C01G C02N C04C 109.4(6)
C01G C02N C023 117.6(6)
C04C C02N C023 115.9(5)
C01G C02N H02P 104.0
C04C C02N H02P 104.0
C023 C02N H02P 104.0
C04V C02O C01D 112.1(7)
C04V C02O C03X 114.9(6)
C01D C02O C03X 116.5(6)
C04V C02O H02O 103.8
C01D C02O H02O 103.8
C03X C02O H02O 103.8
C03J C02P O00I 117.2(8)
C03J C02P C02E 121.1(7)
O00I C02P C02E 121.7(7)
C045 C02Q C050 107.2(7)
C045 C02Q C03F 109.2(7)
C050 C02Q C03F 114.0(7)
C045 C02Q C01R 107.8(7)
C050 C02Q C01R 112.1(8)
C03F C02Q C01R 106.3(6)
O00S C02R O00L 118.4(8)
O00S C02R C02J 121.7(10)
O00L C02R C02J 119.8(9)
C024 C02S H02Q 109.5
C024 C02S H02R 109.5
H02Q C02S H02R 109.5
C024 C02S H02S 109.5
H02Q C02S H02S 109.5
H02R C02S H02S 109.5
C01X C02T H02C 109.5
C01X C02T H02D 109.5
H02C C02T H02D 109.5
C01X C02T H02E 109.5
H02C C02T H02E 109.5
H02D C02T H02E 109.5
C04F C02U C037 110.7(7)
C04F C02U H02T 109.5
C037 C02U H02T 109.5
C04F C02U H02U 109.5
C037 C02U H02U 109.5
H02T C02U H02U 108.1
C01Y C02V C01J 111.3(6)
C01Y C02V H02F 109.4
C01J C02V H02F 109.4
C01Y C02V H02G 109.4
C01J C02V H02G 109.4
H02F C02V H02G 108.0
O01N C02W O00O 117.4(10)
O01N C02W C03V 120.1(12)
O00O C02W C03V 122.5(8)
C041 C02X C01X 111.9(5)
C041 C02X C02A 113.9(6)
C01X C02X C02A 115.9(6)
C041 C02X H02X 104.6
C01X C02X H02X 104.6
C02A C02X H02X 104.6
C02C C02Y C04D 121.1(9)
C02C C02Y C03S 122.0(7)
C04D C02Y C03S 116.9(8)
C03O C02Z C026 111.7(6)
C03O C02Z C028 113.0(6)
C026 C02Z C028 116.1(6)
C03O C02Z H02Z 104.9
C026 C02Z H02Z 104.9
C028 C02Z H02Z 104.9
C03C C030 C01W 123.3(7)
C03C C030 O006 114.0(7)
C01W C030 O006 122.7(7)
O00K C031 C04N 108.0(6)
O00K C031 C01X 113.8(7)
C04N C031 C01X 110.9(6)
O00K C031 H031 108.0
C04N C031 H031 108.0
C01X C031 H031 108.0
O003 C032 C019 108.7(6)
O003 C032 C01G 107.3(5)
C019 C032 C01G 113.3(6)
O003 C032 H032 109.1
C019 C032 H032 109.1
C01G C032 H032 109.1
C04R C033 C035 117.7(10)
C04R C033 H033 121.1
C035 C033 H033 121.1
C03B C034 C04Q 113.7(8)
C03B C034 C043 106.6(6)
C04Q C034 C043 106.6(7)
C03B C034 C01I 106.0(6)
C04Q C034 C01I 115.7(6)
C043 C034 C01I 107.8(7)
O00H C035 C02C 122.8(7)
O00H C035 C033 115.0(9)
C02C C035 C033 122.1(9)
C04P C036 C05B 107.9(7)
C04P C036 C01Z 117.6(7)
C05B C036 C01Z 107.6(7)
C04P C036 C03R 110.1(7)
C05B C036 C03R 107.2(7)
C01Z C036 C03R 106.0(6)
C01W C037 C02J 120.6(8)
C01W C037 C02U 121.5(7)
C02J C037 C02U 117.9(7)
O00A C038 C03E 104.3(6)
O00A C038 C046 105.4(6)
C03E C038 C046 110.6(6)
O00A C038 C01J 108.2(6)
C03E C038 C01J 111.3(6)
C046 C038 C01J 116.2(6)
C03U C039 C024 111.9(6)
C03U C039 C025 113.7(6)
C024 C039 C025 117.4(6)
C03U C039 H039 104.0
C024 C039 H039 104.0
C025 C039 H039 104.0
C01E C03A C03N 112.3(6)
C01E C03A H03H 109.2
C03N C03A H03H 109.2
C01E C03A H03I 109.2
C03N C03A H03I 109.2
H03H C03A H03I 107.9
O00T C03B C034 110.8(6)
O00T C03B C03L 105.2(6)
C034 C03B C03L 114.1(7)
O00T C03B H03M 108.9
C034 C03B H03M 108.9
C03L C03B H03M 108.9
C030 C03C C02G 118.3(8)
C030 C03C H6CA 120.9
C02G C03C H6CA 120.9
O00J C03D C024 111.7(6)
O00J C03D C057 107.0(6)
C024 C03D C057 113.8(7)
O00J C03D H7CA 108.0
C024 C03D H7CA 108.0
C057 C03D H7CA 108.0
O1 C03E C038 111.5(7)
O1 C03E C04S 103.8(7)
C038 C03E C04S 112.9(6)
O1 C03E H03O 109.5
C038 C03E H03O 109.5
C04S C03E H03O 109.5
C057 C03F C02Q 115.6(6)
C057 C03F C025 109.2(6)
C02Q C03F C025 118.4(7)
C057 C03F H8CA 103.9
C02Q C03F H8CA 103.9
C025 C03F H8CA 103.9
C03Q C03G C01U 112.5(7)
C03Q C03G H03F 109.1
C01U C03G H03F 109.1
C03Q C03G H03G 109.1
C01U C03G H03G 109.1
H03F C03G H03G 107.8
O00H C03H C015 109.3(6)
O00H C03H C03W 105.4(6)
C015 C03H C03W 116.9(6)
O00H C03H C03Z 103.9(6)
C015 C03H C03Z 108.9(6)
C03W C03H C03Z 111.6(7)
C011 C03I H03P 109.5
C011 C03I H03S 109.5
H03P C03I H03S 109.5
C011 C03I H03T 109.5
H03P C03I H03T 109.5
H03S C03I H03T 109.5
C02P C03J C03M 118.0(8)
C02P C03J H03J 121.0
C03M C03J H03J 121.0
O12 C03K O13 116.3(13)
O12 C03K C04D 123.9(16)
O13 C03K C04D 119.7(10)
C03B C03L C01S 111.8(6)
C03B C03L H03U 109.3
C01S C03L H03U 109.3
C03B C03L H03V 109.3
C01S C03L H03V 109.3
H03U C03L H03V 107.9
O00C C03M C01M 123.2(6)
O00C C03M C03J 113.0(7)
C01M C03M C03J 123.8(8)
C054 C03N O009 105.4(7)
C054 C03N C03A 116.6(7)
O009 C03N C03A 110.2(6)
C054 C03N H03N 108.1
O009 C03N H03N 108.1
C03A C03N H03N 108.1
C02Z C03O C01M 111.0(6)
C02Z C03O H03K 109.4
C01M C03O H03K 109.4
C02Z C03O H03L 109.4
C01M C03O H03L 109.4
H03K C03O H03L 108.0
C023 C03P H03W 109.5
C023 C03P H03X 109.5
H03W C03P H03X 109.5
C023 C03P H03Y 109.5
H03W C03P H03Y 109.5
H03X C03P H03Y 109.5
O3 C03Q C03G 110.7(7)
O3 C03Q C01V 111.2(7)
C03G C03Q C01V 115.8(7)
O3 C03Q H03Q 106.1
C03G C03Q H03Q 106.1
C01V C03Q H03Q 106.1
O00U C03R C04U 110.9(7)
O00U C03R C036 109.1(7)
C04U C03R C036 114.6(7)
O00U C03R H03R 107.3
C04U C03R H03R 107.3
C036 C03R H03R 107.3
C051 C03S C02Y 111.8(7)
C051 C03S H03A 109.2
C02Y C03S H03A 109.2
C051 C03S H03B 109.2
C02Y C03S H03B 109.2
H03A C03S H03B 107.9
C01G C03T H03 109.5
C01G C03T H03| 109.5
H03 C03T H03| 109.5
C01G C03T H03} 109.5
H03 C03T H03} 109.5
H03| C03T H03} 109.5
C039 C03U C01W 110.2(6)
C039 C03U H9CA 109.6
C01W C03U H9CA 109.6
C039 C03U H0DA 109.6
C01W C03U H0DA 109.6
H9CA C03U H0DA 108.1
C049 C03V C02I 119.2(8)
C049 C03V C02W 122.4(9)
C02I C03V C02W 118.4(9)
C03H C03W H03C 109.5
C03H C03W H03D 109.5
H03C C03W H03D 109.5
C03H C03W H03E 109.5
H03C C03W H03E 109.5
H03D C03W H03E 109.5
C058 C03X C048 107.4(7)
C058 C03X C05A 108.1(7)
C048 C03X C05A 109.4(9)
C058 C03X C02O 110.3(8)
C048 C03X C02O 107.3(6)
C05A C03X C02O 114.2(7)
C01T C03Y C04I 113.6(6)
C01T C03Y H8BA 108.8
C04I C03Y H8BA 108.8
C01T C03Y H9BA 108.8
C04I C03Y H9BA 108.8
H8BA C03Y H9BA 107.7
O14 C03Z C04V 106.9(7)
O14 C03Z C03H 110.3(8)
C04V C03Z C03H 112.5(7)
O14 C03Z H03Z 109.0
C04V C03Z H03Z 109.0
C03H C03Z H03Z 109.0
C04H C040 C02L 122.0(8)
C04H C040 O2 118.3(9)
C02L C040 O2 119.6(9)
C012 C041 C02X 111.6(6)
C012 C041 H04H 109.3
C02X C041 H04H 109.3
C012 C041 H04I 109.3
C02X C041 H04I 109.3
H04H C041 H04I 108.0
C034 C043 H4AA 109.5
C034 C043 H5AA 109.5
H4AA C043 H5AA 109.5
C034 C043 H04~ 109.5
H4AA C043 H04~ 109.5
H5AA C043 H04~ 109.5
C026 C044 H04Y 109.5
C026 C044 H04Z 109.5
H04Y C044 H04Z 109.5
C026 C044 H04{ 109.5
H04Y C044 H04{ 109.5
H04Z C044 H04{ 109.5
C02Q C045 H1DA 109.5
C02Q C045 H2DA 109.5
H1DA C045 H2DA 109.5
C02Q C045 H3DA 109.5
H1DA C045 H3DA 109.5
H2DA C045 H3DA 109.5
C038 C046 H6AA 109.5
C038 C046 H7AA 109.5
H6AA C046 H7AA 109.5
C038 C046 H8AA 109.5
H6AA C046 H8AA 109.5
H7AA C046 H8AA 109.5
C01D C047 H04A 109.5
C01D C047 H04B 109.5
H04A C047 H04B 109.5
C01D C047 H04C 109.5
H04A C047 H04C 109.5
H04B C047 H04C 109.5
O15 C048 C03X 113.4(7)
O15 C048 C04L 110.0(8)
C03X C048 C04L 115.2(7)
O15 C048 H048 105.8
C03X C048 H048 105.8
C04L C048 H048 105.8
C03V C049 C04G 121.1(8)
C03V C049 O4 123.3(10)
C04G C049 O4 115.6(10)
C01V C04A H04J 109.5
C01V C04A H04K 109.5
H04J C04A H04K 109.5
C01V C04A H04L 109.5
H04J C04A H04L 109.5
H04K C04A H04L 109.5
O01A C04B O00N 115.8(9)
O01A C04B C02L 124.1(11)
O00N C04B C02L 119.9(9)
C02N C04C C022 110.4(6)
C02N C04C H0CA 109.6
C022 C04C H0CA 109.6
C02N C04C H1CA 109.6
C022 C04C H1CA 109.6
H0CA C04C H1CA 108.1
C04R C04D C02Y 119.7(9)
C04R C04D C03K 119.9(10)
C02Y C04D C03K 120.1(11)
C02A C04E H04M 109.5
C02A C04E H04N 109.5
H04M C04E H04N 109.5
C02A C04E H04O 109.5
H04M C04E H04O 109.5
H04N C04E H04O 109.5
C059 C04F O00L 108.6(7)
C059 C04F C02U 112.6(8)
O00L C04F C02U 108.3(7)
C059 C04F H4DA 109.1
O00L C04F H4DA 109.1
C02U C04F H4DA 109.1
C029 C04G C049 118.7(9)
C029 C04G H04P 120.6
C049 C04G H04P 120.6
C040 C04H C02H 121.5(8)
C040 C04H H9AA 119.2
C02H C04H H9AA 119.2
C05D C04I O00F 106.9(8)
C05D C04I C03Y 116.5(7)
O00F C04I C03Y 108.8(7)
C05D C04I H2CA 108.1
O00F C04I H2CA 108.1
C03Y C04I H2CA 108.1
C023 C04J H3CA 109.5
C023 C04J H4CA 109.5
H3CA C04J H4CA 109.5
C023 C04J H5CA 109.5
H3CA C04J H5CA 109.5
H4CA C04J H5CA 109.5
C01R C04K C020 113.6(7)
C01R C04K H5DA 108.9
C020 C04K H5DA 108.9
C01R C04K H6DA 108.9
C020 C04K H6DA 108.9
H5DA C04K H6DA 107.7
C01O C04L C048 111.2(7)
C01O C04L H04D 109.4
C048 C04L H04D 109.4
C01O C04L H04E 109.4
C048 C04L H04E 109.4
H04D C04L H04E 108.0
O00O C04M C04O 111.2(8)
O00O C04M C05J 105.8(8)
C04O C04M C05J 113.8(8)
O00O C04M H04Q 108.6
C04O C04M H04Q 108.6
C05J C04M H04Q 108.6
C01K C04N C031 112.1(6)
C01K C04N H04R 109.2
C031 C04N H04R 109.2
C01K C04N H04S 109.2
C031 C04N H04S 109.2
H04R C04N H04S 107.9
C04M C04O C02I 111.4(7)
C04M C04O H04T 109.4
C02I C04O H04T 109.4
C04M C04O H04U 109.4
C02I C04O H04U 109.4
H04T C04O H04U 108.0
C036 C04P H04 109.5
C036 C04P H04| 109.5
H04 C04P H04| 109.5
C036 C04P H04} 109.5
H04 C04P H04} 109.5
H04| C04P H04} 109.5
C034 C04Q H0BA 109.5
C034 C04Q H1BA 109.5
H0BA C04Q H1BA 109.5
C034 C04Q H2BA 109.5
H0BA C04Q H2BA 109.5
H1BA C04Q H2BA 109.5
C04D C04R O11 124.9(11)
C04D C04R C033 121.5(8)
O11 C04R C033 113.4(12)
C01I C04S C03E 113.1(6)
C01I C04S H3BA 109.0
C03E C04S H3BA 109.0
C01I C04S H4BA 109.0
C03E C04S H4BA 109.0
H3BA C04S H4BA 107.8
C04X C04T C05H 116.6(9)
C04X C04T O00N 110.6(7)
C05H C04T O00N 109.4(9)
C04X C04T H5BA 106.6
C05H C04T H5BA 106.6
O00N C04T H5BA 106.6
C01L C04U C03R 113.2(7)
C01L C04U H0AA 108.9
C03R C04U H0AA 108.9
C01L C04U H1AA 108.9
C03R C04U H1AA 108.9
H0AA C04U H1AA 107.7
C02O C04V C03Z 116.5(7)
C02O C04V H04F 108.2
C03Z C04V H04F 108.2
C02O C04V H04G 108.2
C03Z C04V H04G 108.2
H04F C04V H04G 107.3
C04T C04X C01B 114.3(7)
C04T C04X H6BA 108.7
C01B C04X H6BA 108.7
C04T C04X H7BA 108.7
C01B C04X H7BA 108.7
H6BA C04X H7BA 107.6
C01V C04Y H04V 109.5
C01V C04Y H04W 109.5
H04V C04Y H04W 109.5
C01V C04Y H04X 109.5
H04V C04Y H04X 109.5
H04W C04Y H04X 109.5
C01Z C04Z C02K 112.9(6)
C01Z C04Z H2AA 109.0
C02K C04Z H2AA 109.0
C01Z C04Z H3AA 109.0
C02K C04Z H3AA 109.0
H2AA C04Z H3AA 107.8
C02Q C050 H05 109.5
C02Q C050 H05| 109.5
H05 C050 H05| 109.5
C02Q C050 H05} 109.5
H05 C050 H05} 109.5
H05| C050 H05} 109.5
O13 C051 C03S 112.1(9)
O13 C051 C05F 104.4(9)
C03S C051 C05F 112.9(9)
O13 C051 H051 109.1
C03S C051 H051 109.1
C05F C051 H051 109.1
C028 C052 H05M 109.5
C028 C052 H05N 109.5
H05M C052 H05N 109.5
C028 C052 H05O 109.5
H05M C052 H05O 109.5
H05N C052 H05O 109.5
C03N C054 H05P 109.5
C03N C054 H05Q 109.5
H05P C054 H05Q 109.5
C03N C054 H05R 109.5
H05P C054 H05R 109.5
H05Q C054 H05R 109.5
C025 C056 H7DA 109.5
C025 C056 H8DA 109.5
H7DA C056 H8DA 109.5
C025 C056 H05~ 109.5
H7DA C056 H05~ 109.5
H8DA C056 H05~ 109.5
C03D C057 C03F 114.4(6)
C03D C057 H9DA 108.7
C03F C057 H9DA 108.7
C03D C057 H0EA 108.7
C03F C057 H0EA 108.7
H9DA C057 H0EA 107.6
C03X C058 H05A 109.5
C03X C058 H05B 109.5
H05A C058 H05B 109.5
C03X C058 H05C 109.5
H05A C058 H05C 109.5
H05B C058 H05C 109.5
C04F C059 H1EA 109.5
C04F C059 H2EA 109.5
H1EA C059 H2EA 109.5
C04F C059 H3EA 109.5
H1EA C059 H3EA 109.5
H2EA C059 H3EA 109.5
C03X C05A H05D 109.5
C03X C05A H05E 109.5
H05D C05A H05E 109.5
C03X C05A H05F 109.5
H05D C05A H05F 109.5
H05E C05A H05F 109.5
C036 C05B H05S 109.5
C036 C05B H05T 109.5
H05S C05B H05T 109.5
C036 C05B H05U 109.5
H05S C05B H05U 109.5
H05T C05B H05U 109.5
C04I C05D H05Y 109.5
C04I C05D H05Z 109.5
H05Y C05D H05Z 109.5
C04I C05D H05{ 109.5
H05Y C05D H05{ 109.5
H05Z C05D H05{ 109.5
C051 C05F H05G 109.5
C051 C05F H05H 109.5
H05G C05F H05H 109.5
C051 C05F H05I 109.5
H05G C05F H05I 109.5
H05H C05F H05I 109.5
C04T C05H H05V 109.5
C04T C05H H05W 109.5
H05V C05H H05W 109.5
C04T C05H H05X 109.5
H05V C05H H05X 109.5
H05W C05H H05X 109.5
C04M C05J H05J 109.5
C04M C05J H05K 109.5
H05J C05J H05K 109.5
C04M C05J H05L 109.5
H05J C05J H05L 109.5
H05K C05J H05L 109.5

loop_
_geom_bond_atom_site_label_1
_geom_bond_atom_site_label_2
_geom_bond_distance
O001 C01S 1.406(8)
O001 H001 0.8200
O002 C017 1.393(8)
O002 C01P 1.458(8)
O003 C032 1.437(8)
O003 H003 0.8200
O004 C020 1.409(9)
O004 H004 0.8200
O005 C01O 1.437(9)
O005 H005 0.8200
O006 C030 1.370(9)
O006 C024 1.486(9)
O007 C01U 1.374(9)
O007 H007 0.8200
O008 C01L 1.403(9)
O008 H008 0.8200
O009 C02B 1.268(10)
O009 C03N 1.510(9)
O00A C02H 1.326(10)
O00A C038 1.448(9)
O00B C021 1.412(8)
O00B H00B 0.8200
O00C C03M 1.361(10)
O00C C026 1.500(10)
O00D C013 1.381(9)
O00D H00D 0.8200
O00E C02K 1.433(10)
O00E H00E 0.8200
O00F C01Q 1.308(10)
O00F C04I 1.485(11)
O00G C029 1.373(10)
O00G C01X 1.484(9)
O00H C035 1.357(10)
O00H C03H 1.444(10)
O00I C02P 1.383(9)
O00I H00I 0.8200
O00J C03D 1.420(10)
O00J H00J 0.8200
O00K C031 1.407(9)
O00K H00K 0.8200
O00L C02R 1.301(12)
O00L C04F 1.482(11)
O00M C022 1.402(9)
O00M H00M 0.8200
O00N C04B 1.345(13)
O00N C04T 1.516(11)
O00O C02W 1.291(13)
O00O C04M 1.463(12)
O00P C02G 1.385(10)
O00P H00P 0.8200
O00Q C02B 1.268(10)
O00R C01Q 1.257(9)
O00S C02R 1.239(12)
O00T C03B 1.436(10)
O00T H00T 0.8200
O00U C03R 1.419(10)
O00U H00U 0.8200
O2 C040 1.395(10)
O2 H2 0.8200
O13 C03K 1.346(16)
O13 C051 1.428(14)
O4 C049 1.401(10)
O4 H4 0.8200
O21 C01R 1.413(10)
O21 H21 0.8200
C00Z C017 1.349(9)
C00Z C01T 1.382(10)
C00Z C02D 1.511(9)
C010 C013 1.381(10)
C010 C01T 1.425(10)
C010 C01Q 1.453(10)
C011 C03I 1.529(10)
C011 C01I 1.537(10)
C011 C01J 1.570(10)
C011 C01S 1.601(10)
C012 C029 1.388(11)
C012 C02I 1.411(11)
C012 C041 1.480(10)
C013 C02F 1.376(11)
O1 C03E 1.428(10)
O1 H1 0.8200
C015 C027 1.491(10)
C015 C03H 1.537(10)
C015 C01D 1.564(10)
C015 H015 0.9800
O14 C03Z 1.397(10)
O14 H14 0.8200
C017 C02F 1.396(10)
C018 C02D 1.521(9)
C018 C01P 1.550(10)
C018 C01G 1.568(10)
C018 H018 0.9800
C019 C032 1.518(10)
C019 C021 1.534(9)
C019 H01A 0.9700
C019 H01B 0.9700
O01A C04B 1.226(11)
C01B C01Y 1.394(11)
C01B C02L 1.429(11)
C01B C04X 1.481(12)
O11 C04R 1.391(11)
O11 H11 0.8200
C01D C047 1.527(10)
C01D C02O 1.540(10)
C01D C01O 1.546(11)
C01E C01M 1.404(11)
C01E C02E 1.431(10)
C01E C03A 1.476(11)
O15 C048 1.430(11)
O15 H15 0.8200
C01G C02N 1.524(9)
C01G C032 1.555(10)
C01G C03T 1.574(10)
O3 C03Q 1.425(10)
O3 H3 0.8200
C01I C04S 1.522(11)
C01I C034 1.564(11)
C01I H01I 0.9800
C01J C02V 1.505(10)
C01J C038 1.547(10)
C01J H01J 0.9800
C01K C04N 1.530(10)
C01K C01V 1.530(10)
C01K C02A 1.560(10)
C01K H01K 0.9800
C01L C04U 1.511(11)
C01L C028 1.532(11)
C01L H01L 0.9800
C01M C03M 1.383(10)
C01M C03O 1.524(10)
O01N C02W 1.238(11)
C01O C04L 1.532(12)
C01O H01O 0.9800
C01P C02M 1.526(9)
C01P C022 1.546(9)
C01R C04K 1.499(11)
C01R C02Q 1.563(11)
C01R H01R 0.9800
C01S C03L 1.553(10)
C01S H01S 0.9800
C01T C03Y 1.514(10)
C01U C02A 1.529(10)
C01U C03G 1.537(11)
C01U H01U 0.9800
C01V C03Q 1.523(12)
C01V C04Y 1.526(12)
C01V C04A 1.534(11)
C01W C030 1.357(11)
C01W C037 1.380(10)
C01W C03U 1.554(11)
C01X C02T 1.521(10)
C01X C031 1.548(10)
C01X C02X 1.549(10)
C01Y C02H 1.464(11)
C01Y C02V 1.472(10)
C01Z C04Z 1.455(11)
C01Z C036 1.548(11)
C01Z C028 1.586(10)
C01Z H01Z 0.9800
C020 C025 1.528(12)
C020 C04K 1.530(12)
C020 H020 0.9800
C021 C023 1.537(10)
C021 H021 0.9800
C022 C04C 1.565(11)
C022 H022 0.9800
C023 C03P 1.530(11)
C023 C04J 1.556(10)
C023 C02N 1.568(10)
C024 C02S 1.511(10)
C024 C03D 1.512(10)
C024 C039 1.536(10)
C025 C039 1.544(11)
C025 C056 1.546(10)
C025 C03F 1.563(10)
C026 C044 1.514(10)
C026 C02K 1.526(10)
C026 C02Z 1.529(10)
C027 C02C 1.480(10)
C027 H02A 0.9700
C027 H02B 0.9700
C028 C052 1.542(10)
C028 C02Z 1.587(10)
C029 C04G 1.343(11)
C02A C04E 1.548(9)
C02A C02X 1.583(10)
C02B C02E 1.471(12)
C02C C02Y 1.385(11)
C02C C035 1.395(11)
C02D H02H 0.9700
C02D H02I 0.9700
C02E C02P 1.405(11)
C02F H02J 0.9300
C02G C02J 1.360(12)
C02G C03C 1.398(11)
C02H C04H 1.374(11)
C02I C03V 1.397(11)
C02I C04O 1.518(13)
C02J C037 1.398(11)
C02J C02R 1.458(12)
C02K C04Z 1.544(12)
C02K H02K 0.9800
C02L C040 1.386(13)
C02L C04B 1.415(13)
C02M H02L 0.9600
C02M H02M 0.9600
C02M H02N 0.9600
C02N C04C 1.529(10)
C02N H02P 0.9800
C02O C04V 1.502(12)
C02O C03X 1.574(11)
C02O H02O 0.9800
C02P C03J 1.377(12)
C02Q C045 1.508(11)
C02Q C050 1.538(11)
C02Q C03F 1.539(11)
C02S H02Q 0.9600
C02S H02R 0.9600
C02S H02S 0.9600
C02T H02C 0.9600
C02T H02D 0.9600
C02T H02E 0.9600
C02U C04F 1.533(11)
C02U C037 1.564(12)
C02U H02T 0.9700
C02U H02U 0.9700
C02V H02F 0.9700
C02V H02G 0.9700
C02W C03V 1.490(14)
C02X C041 1.524(10)
C02X H02X 0.9800
C02Y C04D 1.412(12)
C02Y C03S 1.519(13)
C02Z C03O 1.523(10)
C02Z H02Z 0.9800
C030 C03C 1.355(11)
C031 C04N 1.541(11)
C031 H031 0.9800
C032 H032 0.9800
C033 C04R 1.403(15)
C033 C035 1.404(13)
C033 H033 0.9300
C034 C03B 1.492(11)
C034 C04Q 1.526(11)
C034 C043 1.536(12)
C036 C04P 1.522(11)
C036 C05B 1.539(12)
C036 C03R 1.589(12)
C038 C03E 1.530(11)
C038 C046 1.533(10)
C039 C03U 1.526(10)
C039 H039 0.9800
C03A C03N 1.522(10)
C03A H03H 0.9700
C03A H03I 0.9700
C03B C03L 1.509(11)
C03B H03M 0.9800
C03C H6CA 0.9300
C03D C057 1.523(12)
C03D H7CA 0.9800
C03E C04S 1.533(12)
C03E H03O 0.9800
C03F C057 1.530(12)
C03F H8CA 0.9800
C03G C03Q 1.479(12)
C03G H03F 0.9700
C03G H03G 0.9700
C03H C03W 1.552(10)
C03H C03Z 1.583(11)
C03I H03P 0.9600
C03I H03S 0.9600
C03I H03T 0.9600
C03J C03M 1.394(11)
C03J H03J 0.9300
C03K O12 1.249(13)
C03K C04D 1.445(16)
C03L H03U 0.9700
C03L H03V 0.9700
C03N C054 1.498(12)
C03N H03N 0.9800
C03O H03K 0.9700
C03O H03L 0.9700
C03P H03W 0.9600
C03P H03X 0.9600
C03P H03Y 0.9600
C03Q H03Q 0.9800
C03R C04U 1.512(12)
C03R H03R 0.9800
C03S C051 1.478(12)
C03S H03A 0.9700
C03S H03B 0.9700
C03T H03 0.9600
C03T H03| 0.9600
C03T H03} 0.9600
C03U H9CA 0.9700
C03U H0DA 0.9700
C03V C049 1.343(14)
C03W H03C 0.9600
C03W H03D 0.9600
C03W H03E 0.9600
C03X C058 1.505(11)
C03X C048 1.536(12)
C03X C05A 1.550(12)
C03Y C04I 1.518(11)
C03Y H8BA 0.9700
C03Y H9BA 0.9700
C03Z C04V 1.504(13)
C03Z H03Z 0.9800
C040 C04H 1.331(13)
C041 H04H 0.9700
C041 H04I 0.9700
C043 H4AA 0.9600
C043 H5AA 0.9600
C043 H04~ 0.9600
C044 H04Y 0.9600
C044 H04Z 0.9600
C044 H04{ 0.9600
C045 H1DA 0.9600
C045 H2DA 0.9600
C045 H3DA 0.9600
C046 H6AA 0.9600
C046 H7AA 0.9600
C046 H8AA 0.9600
C047 H04A 0.9600
C047 H04B 0.9600
C047 H04C 0.9600
C048 C04L 1.541(12)
C048 H048 0.9800
C049 C04G 1.400(14)
C04A H04J 0.9600
C04A H04K 0.9600
C04A H04L 0.9600
C04C H0CA 0.9700
C04C H1CA 0.9700
C04D C04R 1.356(15)
C04E H04M 0.9600
C04E H04N 0.9600
C04E H04O 0.9600
C04F C059 1.461(13)
C04F H4DA 0.9800
C04G H04P 0.9300
C04H H9AA 0.9300
C04I C05D 1.436(12)
C04I H2CA 0.9800
C04J H3CA 0.9600
C04J H4CA 0.9600
C04J H5CA 0.9600
C04K H5DA 0.9700
C04K H6DA 0.9700
C04L H04D 0.9700
C04L H04E 0.9700
C04M C04O 1.507(11)
C04M C05J 1.541(15)
C04M H04Q 0.9800
C04N H04R 0.9700
C04N H04S 0.9700
C04O H04T 0.9700
C04O H04U 0.9700
C04P H04 0.9600
C04P H04| 0.9600
C04P H04} 0.9600
C04Q H0BA 0.9600
C04Q H1BA 0.9600
C04Q H2BA 0.9600
C04S H3BA 0.9700
C04S H4BA 0.9700
C04T C04X 1.441(11)
C04T C05H 1.482(17)
C04T H5BA 0.9800
C04U H0AA 0.9700
C04U H1AA 0.9700
C04V H04F 0.9700
C04V H04G 0.9700
C04X H6BA 0.9700
C04X H7BA 0.9700
C04Y H04V 0.9600
C04Y H04W 0.9600
C04Y H04X 0.9600
C04Z H2AA 0.9700
C04Z H3AA 0.9700
C050 H05 0.9600
C050 H05| 0.9600
C050 H05} 0.9600
C051 C05F 1.511(17)
C051 H051 0.9800
C052 H05M 0.9600
C052 H05N 0.9600
C052 H05O 0.9600
C054 H05P 0.9600
C054 H05Q 0.9600
C054 H05R 0.9600
C056 H7DA 0.9600
C056 H8DA 0.9600
C056 H05~ 0.9600
C057 H9DA 0.9700
C057 H0EA 0.9700
C058 H05A 0.9600
C058 H05B 0.9600
C058 H05C 0.9600
C059 H1EA 0.9600
C059 H2EA 0.9600
C059 H3EA 0.9600
C05A H05D 0.9600
C05A H05E 0.9600
C05A H05F 0.9600
C05B H05S 0.9600
C05B H05T 0.9600
C05B H05U 0.9600
C05D H05Y 0.9600
C05D H05Z 0.9600
C05D H05{ 0.9600
C05F H05G 0.9600
C05F H05H 0.9600
C05F H05I 0.9600
C05H H05V 0.9600
C05H H05W 0.9600
C05H H05X 0.9600
C05J H05J 0.9600
C05J H05K 0.9600
C05J H05L 0.9600

loop_
_platon_squeeze_void_nr
_platon_squeeze_void_average_x
_platon_squeeze_void_average_y
_platon_squeeze_void_average_z
_platon_squeeze_void_volume
_platon_squeeze_void_count_electrons
_platon_squeeze_void_content
1 0.862 0.008 0.233 442 115 ' '
2 0.727 0.508 0.767 442 115 ' '
